data_7102384
loop_
_publ_author_name
'Strotmeyer, Kai P'
'Fritsky, Igor O'
'Pritzkow, Hans'
'Kr\"amer, Roland'

_publ_section_title
;
 Self-assembly of a molecular figure-of-eight strip.
;
_journal_issue 1
_journal_name_full 'Chemical communications (Cambridge, England)'
_journal_page_first 28
_journal_page_last 29
_journal_paper_doi 10.1039/b309215a
_journal_year 2004
_chemical_formula_sum 'C50 H75.42 Cl3.5 Cu6 N20 O34.18'
_chemical_formula_weight 2008.92
_chemical_name_systematic
;
?
;
_space_group_IT_number 15
_symmetry_cell_setting monoclinic
_symmetry_space_group_name_Hall '-C 2yc'
_symmetry_space_group_name_H-M 'C 1 2/c 1'
_atom_sites_solution_hydrogens geom
_atom_sites_solution_primary direct
_atom_sites_solution_secondary difmap
_audit_creation_method SHELXL-97
_cell_angle_alpha 90.00
_cell_angle_beta 110.935(2)
_cell_angle_gamma 90.00
_cell_formula_units_Z 8
_cell_length_a 45.980(5)
_cell_length_b 12.5458(12)
_cell_length_c 26.557(3)
_cell_measurement_temperature 106(2)
_cell_volume 14308(3)
_computing_cell_refinement 'Bruker SAINT'
_computing_data_collection 'Bruker SMART'
_computing_data_reduction 'Bruker SAINT'
_computing_molecular_graphics 'Bruker SHELXTL'
_computing_publication_material 'SHELXL-97 (Sheldrick, 1997)'
_computing_structure_refinement 'SHELXL-97 (Sheldrick, 1997)'
_computing_structure_solution 'SHELXS-97 (Sheldrick, 1990)'
_diffrn_ambient_temperature 106(2)
_diffrn_measured_fraction_theta_full 0.999
_diffrn_measured_fraction_theta_max 0.999
_diffrn_measurement_device_type 'CCD area detector'
_diffrn_measurement_method omega-scans
_diffrn_radiation_monochromator graphite
_diffrn_radiation_source 'fine-focus sealed tube'
_diffrn_radiation_type MoK\a
_diffrn_radiation_wavelength 0.71073
_diffrn_reflns_av_R_equivalents 0.0000
_diffrn_reflns_av_sigmaI/netI 0.1112
_diffrn_reflns_limit_h_max 50
_diffrn_reflns_limit_h_min -54
_diffrn_reflns_limit_k_max 14
_diffrn_reflns_limit_k_min 0
_diffrn_reflns_limit_l_max 31
_diffrn_reflns_limit_l_min 0
_diffrn_reflns_number 12585
_diffrn_reflns_theta_full 25.00
_diffrn_reflns_theta_max 25.00
_diffrn_reflns_theta_min 1.80
_exptl_absorpt_coefficient_mu 1.989
_exptl_absorpt_correction_T_max 1.0000
_exptl_absorpt_correction_T_min 0.7614
_exptl_absorpt_correction_type multi-scan
_exptl_absorpt_process_details SADABS
_exptl_crystal_colour dark-green
_exptl_crystal_density_diffrn 1.865
_exptl_crystal_density_method 'not measured'
_exptl_crystal_description plate
_exptl_crystal_F_000 8179
_exptl_crystal_size_max 0.03
_exptl_crystal_size_mid 0.07
_exptl_crystal_size_min 0.33
_refine_diff_density_max 1.795
_refine_diff_density_min -1.151
_refine_diff_density_rms 0.129
_refine_ls_extinction_method none
_refine_ls_goodness_of_fit_ref 1.005
_refine_ls_hydrogen_treatment mixed
_refine_ls_matrix_type full
_refine_ls_number_parameters 1068
_refine_ls_number_reflns 12585
_refine_ls_number_restraints 256
_refine_ls_restrained_S_all 1.005
_refine_ls_R_factor_all 0.1203
_refine_ls_R_factor_gt 0.0577
_refine_ls_shift/su_max 0.003
_refine_ls_shift/su_mean 0.000
_refine_ls_structure_factor_coef Fsqd
_refine_ls_weighting_details 'calc w=1/[\s^2^(Fo^2^)+(0.0802P)^2^+0.0000P] where P=(Fo^2^+2Fc^2^)/3'
_refine_ls_weighting_scheme calc
_refine_ls_wR_factor_gt 0.1366
_refine_ls_wR_factor_ref 0.1646
_reflns_number_gt 7364
_reflns_number_total 12585
_reflns_threshold_expression >2sigma(I)
_cod_data_source_file b309215a.txt
_cod_data_source_block 1
_cod_depositor_comments
;
The following automatic conversions were performed:
'_symmetry_cell_setting' value 'Monoclinic' changed to 'monoclinic'
according to '/home/saulius/struct/CIF-dictionaries/cif_core.dic'
dictionary named 'cif_core.dic' version 2.4.1 from 2010-06-29.

Automatic conversion script
Id: cif_fix_enum 1527 2010-12-29 10:47:43Z saulius 
;
_cod_original_sg_symbol_H-M C2/c
_cod_original_formula_sum 'C50 H75.42 Cl3.50 Cu6 N20 O34.18'
_cod_database_code 7102384

loop_
_symmetry_equiv_pos_as_xyz
'x, y, z'
'-x, y, -z+1/2'
'x+1/2, y+1/2, z'
'-x+1/2, y+1/2, -z+1/2'
'-x, -y, -z'
'x, -y, z-1/2'
'-x+1/2, -y+1/2, -z'
'x+1/2, -y+1/2, z-1/2'

loop_
_atom_site_label
_atom_site_type_symbol
_atom_site_fract_x
_atom_site_fract_y
_atom_site_fract_z
_atom_site_U_iso_or_equiv
_atom_site_adp_type
_atom_site_occupancy
_atom_site_symmetry_multiplicity
_atom_site_calc_flag
_atom_site_refinement_flags
_atom_site_disorder_assembly
_atom_site_disorder_group
Cu1A Cu -0.00178(2) 1.29420(7) 0.13860(4) 0.0296(3) Uani 1 1 d . . .
Cu2A Cu 0.10011(2) 1.14944(6) 0.05632(4) 0.0235(2) Uani 1 1 d . . .
Cu3A Cu 0.12683(2) 1.46143(7) 0.23208(5) 0.0369(3) Uani 1 1 d . . .
Cu1B Cu 0.22425(2) 0.87894(6) 0.12721(4) 0.0231(2) Uani 1 1 d . . .
Cu2B Cu 0.13206(2) 1.10102(6) 0.19980(4) 0.0232(2) Uani 1 1 d . . .
Cu3B Cu 0.18485(2) 1.32571(6) 0.04086(4) 0.0223(2) Uani 1 1 d . . .
O33A O -0.04004(12) 1.0125(4) 0.0783(2) 0.0310(13) Uani 1 1 d . . .
O43A O -0.02764(13) 1.5776(4) 0.1765(2) 0.0350(14) Uani 1 1 d . . .
O33B O 0.18046(13) 0.6109(3) 0.1436(2) 0.0310(13) Uani 1 1 d . . .
O43B O 0.30904(13) 0.9786(4) 0.1419(3) 0.0535(19) Uani 1 1 d . . .
O1A O 0.13970(11) 1.1562(3) 0.0484(2) 0.0246(12) Uani 1 1 d . . .
O2A O 0.10385(12) 1.2992(4) 0.0673(2) 0.0293(13) Uani 1 1 d . . .
O1B O 0.11336(12) 1.2257(4) 0.2142(2) 0.0268(12) Uani 1 1 d . . .
O2B O 0.16367(12) 1.1948(3) 0.1938(2) 0.0274(12) Uani 1 1 d . . .
O3 O -0.00284(14) 1.4016(4) 0.0527(2) 0.0249(16) Uani 0.819(6) 1 d P . .
O4 O 0.06478(16) 1.1817(4) -0.0325(2) 0.0499(17) Uani 1 1 d . . .
O5 O 0.13381(16) 1.4131(5) 0.3416(3) 0.064(2) Uani 1 1 d . . .
O6 O 0.15864(13) 1.0343(4) 0.2866(2) 0.0366(14) Uani 1 1 d . . .
O7 O 0.16829(14) 1.2985(5) -0.0504(2) 0.0443(16) Uani 1 1 d . . .
O1W O 0.2345(2) 0.5646(6) 0.2787(3) 0.092(3) Uani 1 1 d . . .
O2W O -0.07103(18) 0.9125(5) 0.1362(3) 0.069(2) Uani 1 1 d . . .
O3W O -0.01648(17) 1.7915(5) 0.1957(3) 0.062(2) Uani 1 1 d . . .
O4W O 0.07480(16) 1.3731(5) -0.0767(3) 0.065(2) Uani 1 1 d . . .
O5W O 0.13081(14) 1.4662(5) -0.0722(3) 0.0512(17) Uani 1 1 d . . .
O6W O 0.00950(13) 1.2518(5) -0.0237(3) 0.0497(17) Uani 1 1 d . . .
O7W O 0.10680(16) 1.2202(5) 0.3104(3) 0.0571(19) Uani 1 1 d . . .
O8W O 0.13232(18) 1.1171(4) -0.0565(3) 0.057(2) Uani 1 1 d . . .
O9W O 0.1380(3) 0.9580(5) -0.1280(4) 0.128(5) Uani 1 1 d . . .
O8 O 0.02032(14) 1.1798(4) 0.2301(2) 0.0411(15) Uani 1 1 d . . .
O9 O 0.02041(17) 1.0496(5) 0.2922(3) 0.062(2) Uani 1 1 d . . .
O10 O 0.18323(13) 0.8682(3) 0.0259(2) 0.0366(14) Uani 1 1 d D . .
O11 O 0.21315(14) 0.7453(5) 0.0009(3) 0.073(3) Uani 1 1 d D . .
O12 O 0.16801(13) 0.6888(3) 0.0130(2) 0.0370(15) Uani 1 1 d D . .
O13 O 0.1652(2) 0.7948(5) -0.0605(2) 0.101(4) Uani 1 1 d D . .
O25 O 0.25886(15) 0.8259(8) 0.3267(3) 0.049(3) Uani 0.791(11) 1 d PD A 1
O26 O 0.2311(2) 0.9341(6) 0.2534(3) 0.065(3) Uani 0.791(11) 1 d PD A 1
O27 O 0.2137(2) 0.9110(7) 0.3254(3) 0.075(4) Uani 0.791(11) 1 d PD A 1
O28 O 0.21036(19) 0.7725(6) 0.2653(3) 0.062(3) Uani 0.791(11) 1 d PD A 1
O25A O 0.2190(5) 0.9608(11) 0.2729(9) 0.031(8) Uiso 0.209(11) 1 d PD A 2
O26A O 0.2084(5) 0.8097(17) 0.3150(9) 0.044(9) Uiso 0.209(11) 1 d PD A 2
O27A O 0.2361(6) 0.7937(15) 0.2563(9) 0.040(9) Uiso 0.209(11) 1 d PD A 2
O28A O 0.2588(4) 0.871(2) 0.3388(9) 0.033(10) Uiso 0.209(11) 1 d PD A 2
N11A N 0.09364(14) 0.9944(4) 0.0450(2) 0.0207(14) Uani 1 1 d . . .
N21A N 0.06294(14) 1.1326(4) 0.0782(2) 0.0251(14) Uani 1 1 d . . .
N23A N 0.02311(14) 1.1957(4) 0.1064(3) 0.0268(15) Uani 1 1 d . . .
N31A N -0.03358(15) 1.1885(5) 0.1081(3) 0.0273(15) Uani 1 1 d . . .
N41A N -0.02766(14) 1.3969(5) 0.1584(3) 0.0305(16) Uani 1 1 d . . .
N53A N 0.03184(15) 1.3933(5) 0.1819(3) 0.0281(15) Uani 1 1 d . . .
N51A N 0.08255(15) 1.4540(4) 0.2276(2) 0.0237(14) Uani 1 1 d . . .
N61A N 0.12381(15) 1.6037(5) 0.2651(2) 0.0256(15) Uani 1 1 d . . .
N11B N 0.09849(14) 0.9949(4) 0.1956(2) 0.0214(14) Uani 1 1 d . . .
N21B N 0.14775(15) 0.9786(4) 0.1708(2) 0.0223(14) Uani 1 1 d . . .
N23B N 0.18540(14) 0.8939(4) 0.1443(2) 0.0214(14) Uani 1 1 d . . .
N31B N 0.21787(15) 0.7303(4) 0.1377(2) 0.0239(14) Uani 1 1 d . . .
N41B N 0.26727(16) 0.8696(4) 0.1342(3) 0.0292(16) Uani 1 1 d . . .
N53B N 0.22876(14) 1.0295(4) 0.1030(2) 0.0230(14) Uani 1 1 d . . .
N51B N 0.21431(14) 1.2006(4) 0.0660(2) 0.0207(14) Uani 1 1 d . . .
N61B N 0.22379(15) 1.3916(4) 0.0369(3) 0.0252(15) Uani 1 1 d . . .
N1A N 0.14834(14) 1.2648(4) 0.0506(3) 0.0244(15) Uani 1 1 d . . .
N2A N 0.16460(15) 1.4644(4) 0.0477(3) 0.0289(16) Uani 1 1 d . . .
N1B N 0.13247(14) 1.3136(4) 0.2161(3) 0.0236(14) Uani 1 1 d . . .
N2B N 0.16888(15) 1.4804(4) 0.2259(3) 0.0288(15) Uani 1 1 d . . .
C16A C 0.11240(17) 0.9263(5) 0.0320(3) 0.0231(17) Uani 1 1 d . . .
H16A H 0.1309 0.9528 0.0282 0.032(4) Uiso 1 1 calc R . .
C15A C 0.10562(19) 0.8184(6) 0.0241(3) 0.0294(19) Uani 1 1 d . . .
H15A H 0.1197 0.7713 0.0164 0.032(4) Uiso 1 1 calc R . .
C14A C 0.07816(19) 0.7801(6) 0.0276(3) 0.0308(19) Uani 1 1 d . . .
H14A H 0.0730 0.7066 0.0219 0.032(4) Uiso 1 1 calc R . .
C13A C 0.05824(18) 0.8506(6) 0.0396(3) 0.0266(18) Uani 1 1 d . . .
H13A H 0.0390 0.8266 0.0413 0.032(4) Uiso 1 1 calc R . .
C12A C 0.06697(17) 0.9577(5) 0.0490(3) 0.0224(17) Uani 1 1 d . . .
C26A C 0.04844(17) 1.0364(5) 0.0649(3) 0.0225(17) Uani 1 1 d . . .
C25A C 0.01969(17) 1.0215(5) 0.0692(3) 0.0223(17) Uani 1 1 d . . .
H25A H 0.0086 0.9566 0.0579 0.032(4) Uiso 1 1 calc R . .
C24A C 0.00749(17) 1.1017(5) 0.0900(3) 0.0234(17) Uani 1 1 d . . .
C22A C 0.04967(17) 1.2088(5) 0.0983(3) 0.0253(17) Uani 1 1 d . . .
H22A H 0.0599 1.2757 0.1072 0.032(4) Uiso 1 1 calc R . .
C32A C -0.02480(18) 1.0975(5) 0.0918(3) 0.0242(17) Uani 1 1 d . . .
C34A C -0.06453(17) 1.1961(6) 0.1108(3) 0.0261(18) Uani 1 1 d . . .
H34A H -0.0638 1.1728 0.1469 0.049(7) Uiso 1 1 calc R . .
H34B H -0.0788 1.1479 0.0836 0.049(7) Uiso 1 1 calc R . .
C1A C -0.07707(18) 1.3110(6) 0.1004(3) 0.0298(19) Uani 1 1 d . . .
H1A H -0.0741 1.3389 0.0677 0.049(7) Uiso 1 1 calc R . .
H1B H -0.0997 1.3104 0.0935 0.049(7) Uiso 1 1 calc R . .
C44A C -0.06101(19) 1.3849(6) 0.1474(3) 0.033(2) Uani 1 1 d . . .
H44A H -0.0710 1.4559 0.1396 0.049(7) Uiso 1 1 calc R . .
H44B H -0.0640 1.3567 0.1801 0.049(7) Uiso 1 1 calc R . .
C42A C -0.01443(18) 1.4920(6) 0.1744(3) 0.0246(17) Uani 1 1 d . . .
C54A C 0.01984(19) 1.4853(5) 0.1935(3) 0.0250(18) Uani 1 1 d . . .
C55A C 0.03956(19) 1.5635(6) 0.2229(3) 0.0293(19) Uani 1 1 d . . .
H55A H 0.0316 1.6278 0.2318 0.032(4) Uiso 1 1 calc R . .
C56A C 0.07156(18) 1.5459(5) 0.2393(3) 0.0250(18) Uani 1 1 d . . .
C52A C 0.06246(18) 1.3815(5) 0.2004(3) 0.0267(18) Uani 1 1 d . . .
H52A H 0.0705 1.3156 0.1935 0.032(4) Uiso 1 1 calc R . .
C62A C 0.09601(19) 1.6258(5) 0.2673(3) 0.0282(18) Uani 1 1 d . . .
C63A C 0.0904(2) 1.7133(6) 0.2931(3) 0.038(2) Uani 1 1 d . . .
H63A H 0.0706 1.7238 0.2961 0.032(4) Uiso 1 1 calc R . .
C64A C 0.1144(2) 1.7868(7) 0.3149(4) 0.049(3) Uani 1 1 d . . .
H64A H 0.1112 1.8500 0.3318 0.032(4) Uiso 1 1 calc R . .
C65A C 0.1426(2) 1.7656(6) 0.3114(3) 0.037(2) Uani 1 1 d . . .
H65A H 0.1594 1.8142 0.3262 0.032(4) Uiso 1 1 calc R . .
C66A C 0.1471(2) 1.6733(6) 0.2864(3) 0.033(2) Uani 1 1 d . . .
H66A H 0.1669 1.6593 0.2842 0.032(4) Uiso 1 1 calc R . .
C3B C 0.17892(19) 1.3799(5) 0.2068(3) 0.0287(18) Uani 1 1 d . . .
H3A H 0.2001 1.3609 0.2313 0.049(7) Uiso 1 1 calc R . .
H3B H 0.1796 1.3913 0.1703 0.049(7) Uiso 1 1 calc R . .
C2B C 0.15692(18) 1.2898(6) 0.2049(3) 0.0240(17) Uani 1 1 d . . .
C16B C 0.07267(18) 1.0119(6) 0.2063(3) 0.0295(19) Uani 1 1 d . . .
H16B H 0.0698 1.0795 0.2200 0.032(4) Uiso 1 1 calc R . .
C15B C 0.0498(2) 0.9344(6) 0.1984(3) 0.035(2) Uani 1 1 d . . .
H15B H 0.0316 0.9489 0.2062 0.032(4) Uiso 1 1 calc R . .
C14B C 0.0543(2) 0.8365(6) 0.1791(3) 0.033(2) Uani 1 1 d . . .
H14B H 0.0386 0.7831 0.1717 0.032(4) Uiso 1 1 calc R . .
C13B C 0.08144(19) 0.8165(5) 0.1706(3) 0.0292(19) Uani 1 1 d . . .
H13B H 0.0852 0.7480 0.1591 0.032(4) Uiso 1 1 calc R . .
C12B C 0.10311(19) 0.8958(5) 0.1788(3) 0.0253(18) Uani 1 1 d . . .
C26B C 0.13263(18) 0.8852(5) 0.1680(3) 0.0211(16) Uani 1 1 d . . .
C25B C 0.14499(18) 0.7909(5) 0.1574(3) 0.0241(17) Uani 1 1 d . . .
H25B H 0.1351 0.7243 0.1572 0.032(4) Uiso 1 1 calc R . .
C24B C 0.17238(18) 0.7983(5) 0.1471(3) 0.0219(17) Uani 1 1 d . . .
C22B C 0.17308(18) 0.9796(5) 0.1580(3) 0.0227(17) Uani 1 1 d . . .
H22B H 0.1831 1.0462 0.1587 0.032(4) Uiso 1 1 calc R . .
C32B C 0.1910(2) 0.7018(5) 0.1417(3) 0.0260(18) Uani 1 1 d . . .
C34B C 0.24054(19) 0.6476(5) 0.1407(4) 0.034(2) Uani 1 1 d . . .
H34C H 0.2407 0.6315 0.1042 0.049(7) Uiso 1 1 calc R . .
H34D H 0.2354 0.5815 0.1561 0.049(7) Uiso 1 1 calc R . .
C1B C 0.2713(3) 0.6887(8) 0.1757(5) 0.042(4) Uani 0.732(17) 1 d P . .
H1C H 0.2857 0.6275 0.1880 0.051 Uiso 0.732(17) 1 calc PR . .
H1D H 0.2690 0.7210 0.2081 0.051 Uiso 0.732(17) 1 calc PR . .
C1BA C 0.2674(5) 0.6777(16) 0.1190(9) 0.006(7) Uiso 0.268(17) 1 d P . .
C44B C 0.28655(19) 0.7723(6) 0.1498(4) 0.036(2) Uani 1 1 d . . .
H44C H 0.3074 0.7913 0.1758 0.049(7) Uiso 1 1 calc R . .
H44D H 0.2892 0.7411 0.1175 0.049(7) Uiso 1 1 calc R . .
C42B C 0.28112(19) 0.9601(6) 0.1306(3) 0.0304(19) Uani 1 1 d . . .
C54B C 0.25845(17) 1.0500(5) 0.1092(3) 0.0229(17) Uani 1 1 d . . .
C55B C 0.26737(17) 1.1460(5) 0.0953(3) 0.0250(17) Uani 1 1 d . . .
H55B H 0.2886 1.1602 0.1008 0.032(4) Uiso 1 1 calc R . .
C56B C 0.24427(17) 1.2227(5) 0.0727(3) 0.0207(16) Uani 1 1 d . . .
C52B C 0.20782(17) 1.1051(5) 0.0816(3) 0.0216(17) Uani 1 1 d . . .
H52B H 0.1868 1.0904 0.0771 0.032(4) Uiso 1 1 calc R . .
C62B C 0.24949(17) 1.3297(5) 0.0541(3) 0.0194(16) Uani 1 1 d . . .
C63B C 0.27789(19) 1.3648(6) 0.0542(3) 0.0280(18) Uani 1 1 d . . .
H63B H 0.2957 1.3202 0.0674 0.032(4) Uiso 1 1 calc R . .
C64B C 0.2802(2) 1.4646(6) 0.0350(3) 0.033(2) Uani 1 1 d . . .
H64B H 0.2996 1.4901 0.0348 0.032(4) Uiso 1 1 calc R . .
C65B C 0.2539(2) 1.5276(6) 0.0159(3) 0.033(2) Uani 1 1 d . . .
H65B H 0.2549 1.5967 0.0020 0.032(4) Uiso 1 1 calc R . .
C66B C 0.22593(19) 1.4886(5) 0.0175(3) 0.0258(18) Uani 1 1 d . . .
H66B H 0.2078 1.5319 0.0044 0.032(4) Uiso 1 1 calc R . .
C3A C 0.13560(18) 1.4469(5) 0.0592(3) 0.0281(18) Uani 1 1 d . . .
H3C H 0.1180 1.4830 0.0313 0.049(7) Uiso 1 1 calc R . .
H3D H 0.1380 1.4784 0.0946 0.049(7) Uiso 1 1 calc R . .
C2A C 0.12867(17) 1.3281(6) 0.0596(3) 0.0250(17) Uani 1 1 d . . .
Cl1 Cl 0.18216(5) 0.77426(13) -0.00549(8) 0.0272(4) Uani 1 1 d D . .
Cl2 Cl 0.0000 1.1166(2) 0.2500 0.0460(8) Uani 1 2 d S . .
Cl3 Cl 0.22921(5) 0.85976(16) 0.29389(8) 0.0375(5) Uani 1 1 d D . .
Cl4 Cl 0.09594(8) 1.5555(2) 0.13144(12) 0.0304(7) Uani 0.819(6) 1 d P . .
O10W O 0.0599(2) 0.4961(8) -0.0005(4) 0.079(3) Uani 0.819(6) 1 d P . .
O11W O 0.0240(2) 1.6033(8) 0.0978(4) 0.076(3) Uani 0.819(6) 1 d P . .
Cl5 Cl 0.0597(3) 1.5505(9) 0.0845(5) 0.046(4) Uiso 0.181(6) 1 d PD . .
O52 O 0.0506(7) 1.4484(16) 0.0968(13) 0.040(8) Uiso 0.181(6) 1 d PD . .
O53 O 0.0601(9) 1.542(3) 0.0315(9) 0.054(10) Uiso 0.181(6) 1 d PD . .
O54 O 0.0388(9) 1.633(3) 0.0867(17) 0.059(12) Uiso 0.181(6) 1 d PD . .
O55 O 0.0881(9) 1.582(5) 0.125(2) 0.09(3) Uiso 0.181(6) 1 d PD . .
H103 H -0.0194 1.4185 0.0265 0.050 Uiso 0.82 1 d P . .
H2O3 H 0.0089 1.4403 0.0592 0.050 Uiso 0.82 1 d P . .
H1O5 H 0.1460 1.3716 0.3793 0.050 Uiso 1 1 d . . .
H1O6 H 0.1794 1.0044 0.2996 0.050 Uiso 1 1 d . . .
H2O5 H 0.1564 1.4442 0.3518 0.050 Uiso 1 1 d . . .
H2O6 H 0.1507 1.0592 0.3196 0.050 Uiso 1 1 d . . .
H1O7 H 0.1528 1.3611 -0.0662 0.050 Uiso 1 1 d . . .
H2O7 H 0.1560 1.2574 -0.0538 0.050 Uiso 1 1 d . . .
H12W H -0.0550 0.9617 0.1174 0.050 Uiso 1 1 d . . .
H13W H -0.0392 1.8077 0.1775 0.050 Uiso 1 1 d . . .
H14W H 0.0849 1.3036 -0.0780 0.050 Uiso 1 1 d . . .
H24W H 0.0554 1.3692 -0.1062 0.050 Uiso 1 1 d . . .
H15W H 0.1067 1.4606 -0.0841 0.050 Uiso 1 1 d . . .
H16W H 0.0041 1.3247 -0.0507 0.050 Uiso 1 1 d . . .
H17W H 0.1261 1.1646 0.3203 0.050 Uiso 1 1 d . . .
H27W H 0.1188 1.2921 0.3302 0.050 Uiso 1 1 d . . .
H18W H 0.1401 1.0625 -0.0618 0.050 Uiso 1 1 d . . .
H10W H 0.0526 0.4457 0.0313 0.050 Uiso 0.82 1 d P . .
H11W H 0.0509 1.5863 0.1096 0.050 Uiso 0.82 1 d P . .

loop_
_atom_site_aniso_label
_atom_site_aniso_U_11
_atom_site_aniso_U_22
_atom_site_aniso_U_33
_atom_site_aniso_U_23
_atom_site_aniso_U_13
_atom_site_aniso_U_12
Cu1A 0.0218(5) 0.0240(5) 0.0444(7) -0.0110(4) 0.0135(5) -0.0046(4)
Cu2A 0.0175(5) 0.0188(4) 0.0340(6) -0.0036(4) 0.0089(4) -0.0042(4)
Cu3A 0.0215(5) 0.0197(5) 0.0680(8) -0.0164(5) 0.0140(5) -0.0053(4)
Cu1B 0.0236(5) 0.0133(4) 0.0315(6) 0.0015(4) 0.0089(4) -0.0001(4)
Cu2B 0.0245(5) 0.0156(4) 0.0297(6) -0.0019(4) 0.0099(4) -0.0006(4)
Cu3B 0.0217(5) 0.0141(4) 0.0331(6) 0.0003(4) 0.0121(4) -0.0033(4)
O33A 0.029(3) 0.025(3) 0.042(4) -0.008(2) 0.016(3) -0.008(2)
O43A 0.031(3) 0.026(3) 0.049(4) -0.008(3) 0.016(3) 0.001(3)
O33B 0.042(4) 0.012(2) 0.046(4) 0.002(2) 0.024(3) -0.002(2)
O43B 0.021(3) 0.026(3) 0.111(6) 0.005(3) 0.022(4) 0.001(3)
O1A 0.023(3) 0.011(2) 0.041(3) 0.000(2) 0.013(3) -0.003(2)
O2A 0.025(3) 0.021(3) 0.046(4) -0.009(2) 0.016(3) 0.000(2)
O1B 0.022(3) 0.018(2) 0.041(3) -0.007(2) 0.011(3) -0.003(2)
O2B 0.033(3) 0.014(2) 0.041(3) 0.003(2) 0.020(3) 0.003(2)
O3 0.033(4) 0.018(3) 0.020(3) 0.012(3) 0.005(3) 0.007(3)
O4 0.062(5) 0.039(3) 0.037(4) 0.001(3) 0.004(3) -0.003(3)
O5 0.045(4) 0.052(4) 0.088(6) 0.001(4) 0.015(4) -0.013(3)
O6 0.030(3) 0.046(3) 0.032(3) 0.005(3) 0.010(3) 0.005(3)
O7 0.045(4) 0.056(4) 0.040(4) -0.015(3) 0.025(3) -0.025(3)
O1W 0.140(8) 0.072(5) 0.051(5) -0.004(4) 0.017(5) -0.038(5)
O2W 0.071(5) 0.065(4) 0.076(5) 0.001(4) 0.034(4) -0.024(4)
O3W 0.056(5) 0.045(4) 0.088(6) -0.003(4) 0.028(4) -0.006(3)
O4W 0.046(4) 0.059(4) 0.074(5) 0.024(4) 0.002(4) -0.015(4)
O5W 0.030(4) 0.047(4) 0.073(5) 0.000(3) 0.014(3) 0.003(3)
O6W 0.024(3) 0.065(4) 0.057(4) 0.020(3) 0.010(3) 0.003(3)
O7W 0.062(5) 0.044(4) 0.079(5) -0.017(3) 0.041(4) -0.011(3)
O8W 0.100(6) 0.021(3) 0.066(5) -0.012(3) 0.051(4) -0.012(3)
O9W 0.291(15) 0.037(4) 0.128(8) 0.013(4) 0.162(10) 0.021(6)
O8 0.049(4) 0.038(3) 0.037(4) 0.000(3) 0.017(3) -0.017(3)
O9 0.074(5) 0.057(4) 0.045(4) 0.013(3) 0.010(4) 0.021(4)
O10 0.051(4) 0.018(3) 0.046(4) -0.004(2) 0.024(3) -0.002(3)
O11 0.065(5) 0.031(3) 0.158(8) 0.001(4) 0.080(6) -0.005(3)
O12 0.046(4) 0.016(2) 0.059(4) 0.001(3) 0.032(3) -0.007(3)
O13 0.179(10) 0.056(5) 0.026(4) 0.011(3) -0.014(5) -0.031(5)
O25 0.030(5) 0.056(6) 0.063(6) 0.022(5) 0.018(4) 0.005(4)
O26 0.095(8) 0.055(5) 0.029(5) 0.011(4) 0.004(5) -0.013(5)
O27 0.067(7) 0.109(9) 0.047(6) -0.002(5) 0.017(5) 0.049(6)
O28 0.056(6) 0.078(6) 0.053(6) -0.011(5) 0.021(5) -0.037(5)
N11A 0.016(3) 0.023(3) 0.021(4) -0.002(3) 0.004(3) -0.001(3)
N21A 0.020(3) 0.024(3) 0.029(4) 0.000(3) 0.005(3) -0.004(3)
N23A 0.020(4) 0.024(3) 0.039(4) -0.006(3) 0.012(3) -0.002(3)
N31A 0.022(4) 0.030(3) 0.030(4) -0.008(3) 0.010(3) -0.006(3)
N41A 0.015(3) 0.028(3) 0.047(4) -0.009(3) 0.010(3) -0.004(3)
N53A 0.028(4) 0.023(3) 0.032(4) -0.007(3) 0.010(3) 0.000(3)
N51A 0.028(4) 0.015(3) 0.027(4) -0.002(3) 0.007(3) -0.002(3)
N61A 0.025(4) 0.024(3) 0.024(4) 0.002(3) 0.004(3) -0.003(3)
N11B 0.024(4) 0.022(3) 0.019(3) 0.002(3) 0.008(3) 0.003(3)
N21B 0.029(4) 0.015(3) 0.021(4) -0.001(2) 0.007(3) -0.003(3)
N23B 0.029(4) 0.016(3) 0.017(3) 0.002(2) 0.004(3) 0.002(3)
N31B 0.025(4) 0.015(3) 0.032(4) -0.003(3) 0.012(3) 0.000(3)
N41B 0.034(4) 0.014(3) 0.037(4) -0.001(3) 0.010(3) 0.000(3)
N53B 0.023(4) 0.014(3) 0.029(4) -0.003(3) 0.006(3) 0.001(3)
N51B 0.020(3) 0.017(3) 0.023(4) 0.000(3) 0.006(3) -0.003(3)
N61B 0.027(4) 0.016(3) 0.033(4) -0.001(3) 0.012(3) -0.005(3)
N1A 0.022(4) 0.015(3) 0.038(4) -0.003(3) 0.013(3) -0.004(3)
N2A 0.030(4) 0.018(3) 0.046(4) 0.001(3) 0.023(3) -0.003(3)
N1B 0.017(3) 0.018(3) 0.034(4) 0.000(3) 0.007(3) 0.000(3)
N2B 0.020(4) 0.019(3) 0.044(4) -0.002(3) 0.008(3) -0.001(3)
C16A 0.021(4) 0.026(4) 0.022(4) -0.003(3) 0.006(3) 0.004(3)
C15A 0.033(5) 0.022(4) 0.037(5) -0.003(3) 0.016(4) 0.003(4)
C14A 0.034(5) 0.020(4) 0.040(5) -0.006(3) 0.014(4) -0.007(4)
C13A 0.026(4) 0.030(4) 0.026(4) 0.000(3) 0.012(4) -0.010(4)
C12A 0.019(4) 0.024(4) 0.022(4) 0.003(3) 0.005(3) 0.006(3)
C26A 0.026(4) 0.016(3) 0.025(4) -0.002(3) 0.008(3) -0.002(3)
C25A 0.020(4) 0.023(4) 0.024(4) -0.001(3) 0.008(3) -0.007(3)
C24A 0.017(4) 0.019(3) 0.033(5) -0.001(3) 0.008(3) -0.003(3)
C22A 0.017(4) 0.020(4) 0.037(5) -0.003(3) 0.007(4) -0.003(3)
C32A 0.029(5) 0.021(4) 0.022(4) 0.002(3) 0.008(4) -0.001(3)
C34A 0.017(4) 0.029(4) 0.032(5) -0.004(3) 0.008(4) -0.008(3)
C1A 0.023(4) 0.033(4) 0.035(5) -0.007(4) 0.013(4) -0.002(4)
C44A 0.031(5) 0.030(4) 0.041(5) -0.007(4) 0.018(4) -0.007(4)
C42A 0.021(4) 0.025(4) 0.030(5) -0.002(3) 0.013(4) 0.004(3)
C54A 0.035(5) 0.014(3) 0.029(5) -0.004(3) 0.015(4) -0.002(3)
C55A 0.030(5) 0.021(4) 0.042(5) 0.001(4) 0.019(4) 0.000(4)
C56A 0.029(5) 0.016(4) 0.028(5) 0.002(3) 0.009(4) -0.005(3)
C52A 0.022(4) 0.016(3) 0.042(5) -0.009(3) 0.012(4) -0.007(3)
C62A 0.031(5) 0.020(4) 0.030(5) -0.003(3) 0.005(4) -0.004(3)
C63A 0.038(5) 0.029(4) 0.046(6) -0.009(4) 0.016(5) -0.003(4)
C64A 0.054(7) 0.034(5) 0.054(7) -0.024(4) 0.013(5) -0.013(5)
C65A 0.033(5) 0.027(4) 0.044(6) -0.007(4) 0.005(4) -0.008(4)
C66A 0.032(5) 0.023(4) 0.040(5) 0.003(4) 0.007(4) -0.003(4)
C3B 0.030(5) 0.017(3) 0.037(5) 0.004(3) 0.010(4) 0.003(3)
C2B 0.028(4) 0.026(4) 0.015(4) 0.007(3) 0.004(3) 0.004(3)
C16B 0.032(5) 0.024(4) 0.033(5) -0.002(3) 0.012(4) 0.004(4)
C15B 0.035(5) 0.028(4) 0.050(6) 0.002(4) 0.025(4) 0.001(4)
C14B 0.035(5) 0.027(4) 0.043(5) 0.008(4) 0.021(4) -0.003(4)
C13B 0.038(5) 0.017(4) 0.037(5) 0.001(3) 0.018(4) -0.002(4)
C12B 0.038(5) 0.018(3) 0.021(4) 0.004(3) 0.011(4) -0.004(3)
C26B 0.028(4) 0.018(3) 0.018(4) 0.003(3) 0.008(3) -0.003(3)
C25B 0.030(5) 0.015(3) 0.030(5) 0.001(3) 0.013(4) -0.003(3)
C24B 0.031(5) 0.016(3) 0.019(4) 0.001(3) 0.010(4) 0.001(3)
C22B 0.030(5) 0.016(3) 0.021(4) 0.001(3) 0.008(4) -0.003(3)
C32B 0.041(5) 0.015(4) 0.019(4) -0.001(3) 0.006(4) 0.001(4)
C34B 0.037(5) 0.014(3) 0.052(6) 0.002(4) 0.018(4) -0.001(4)
C1B 0.033(7) 0.028(6) 0.059(9) 0.009(6) 0.007(6) 0.011(5)
C44B 0.020(4) 0.022(4) 0.064(6) -0.003(4) 0.013(4) 0.001(4)
C42B 0.027(5) 0.022(4) 0.042(5) -0.004(4) 0.013(4) 0.001(4)
C54B 0.018(4) 0.014(3) 0.031(5) -0.001(3) 0.002(3) -0.002(3)
C55B 0.015(4) 0.022(4) 0.035(5) -0.006(3) 0.006(4) -0.003(3)
C56B 0.022(4) 0.017(3) 0.021(4) -0.009(3) 0.006(3) -0.007(3)
C52B 0.023(4) 0.018(3) 0.025(4) -0.005(3) 0.011(3) -0.008(3)
C62B 0.023(4) 0.016(3) 0.023(4) -0.005(3) 0.014(3) -0.007(3)
C63B 0.026(4) 0.028(4) 0.030(5) -0.007(3) 0.010(4) -0.006(4)
C64B 0.041(5) 0.026(4) 0.044(5) -0.010(4) 0.028(4) -0.018(4)
C65B 0.045(5) 0.019(4) 0.042(5) -0.004(4) 0.025(4) -0.013(4)
C66B 0.032(5) 0.016(3) 0.027(4) -0.003(3) 0.006(4) -0.005(3)
C3A 0.025(4) 0.017(4) 0.042(5) -0.003(3) 0.011(4) 0.001(3)
C2A 0.019(4) 0.025(4) 0.032(5) -0.008(3) 0.009(4) -0.007(3)
Cl1 0.0353(12) 0.0190(8) 0.0282(11) 0.0005(8) 0.0124(9) -0.0055(8)
Cl2 0.049(2) 0.0425(17) 0.045(2) 0.000 0.0140(17) 0.000
Cl3 0.0331(12) 0.0414(11) 0.0344(12) -0.0060(10) 0.0077(10) 0.0001(10)
Cl4 0.0381(16) 0.0221(12) 0.0347(16) -0.0005(11) 0.0175(12) 0.0028(13)
O10W 0.057(6) 0.107(8) 0.051(6) -0.014(6) -0.007(5) 0.012(6)
O11W 0.063(7) 0.102(8) 0.063(7) -0.003(6) 0.023(5) -0.008(6)

loop_
_atom_type_symbol
_atom_type_description
_atom_type_scat_dispersion_real
_atom_type_scat_dispersion_imag
_atom_type_scat_source
C C 0.0033 0.0016 'International Tables Vol C Tables 4.2.6.8 and 6.1.1.4'
H H 0.0000 0.0000 'International Tables Vol C Tables 4.2.6.8 and 6.1.1.4'
N N 0.0061 0.0033 'International Tables Vol C Tables 4.2.6.8 and 6.1.1.4'
O O 0.0106 0.0060 'International Tables Vol C Tables 4.2.6.8 and 6.1.1.4'
Cl Cl 0.1484 0.1585 'International Tables Vol C Tables 4.2.6.8 and 6.1.1.4'
Cu Cu 0.3201 1.2651 'International Tables Vol C Tables 4.2.6.8 and 6.1.1.4'

loop_
_geom_angle_atom_site_label_1
_geom_angle_atom_site_label_2
_geom_angle_atom_site_label_3
_geom_angle
_geom_angle_site_symmetry_1
_geom_angle_site_symmetry_3
N31A Cu1A N41A 97.1(3) . .
N31A Cu1A N53A 170.5(3) . .
N41A Cu1A N53A 81.6(3) . .
N31A Cu1A N23A 82.2(2) . .
N41A Cu1A N23A 171.5(3) . .
N53A Cu1A N23A 100.5(2) . .
N31A Cu1A O3 102.2(2) . .
N41A Cu1A O3 94.1(2) . .
N53A Cu1A O3 87.2(2) . .
N23A Cu1A O3 77.8(2) . .
N31A Cu1A O8 89.9(2) . .
N41A Cu1A O8 100.3(2) . .
N53A Cu1A O8 81.2(2) . .
N23A Cu1A O8 88.2(2) . .
O3 Cu1A O8 159.93(19) . .
N31A Cu1A Cu3A 156.25(19) . .
N41A Cu1A Cu3A 105.49(18) . .
N53A Cu1A Cu3A 23.97(18) . .
N23A Cu1A Cu3A 76.56(17) . .
O3 Cu1A Cu3A 83.60(14) . .
O8 Cu1A Cu3A 79.15(12) . .
N31A Cu1A Cu2A 102.08(18) . .
N41A Cu1A Cu2A 155.91(19) . .
N53A Cu1A Cu2A 81.77(18) . .
N23A Cu1A Cu2A 20.82(16) . .
O3 Cu1A Cu2A 67.77(13) . .
O8 Cu1A Cu2A 94.25(13) . .
Cu3A Cu1A Cu2A 58.439(17) . .
N31A Cu1A Cu2B 111.77(19) . .
N41A Cu1A Cu2B 145.43(19) . .
N53A Cu1A Cu2B 66.74(18) . .
N23A Cu1A Cu2B 40.35(18) . .
O3 Cu1A Cu2B 97.75(14) . .
O8 Cu1A Cu2B 62.62(13) . .
Cu3A Cu1A Cu2B 44.499(15) . .
Cu2A Cu1A Cu2B 33.911(14) . .
N31A Cu1A Cu3B 121.39(18) . .
N41A Cu1A Cu3B 136.06(18) . .
N53A Cu1A Cu3B 63.76(18) . .
N23A Cu1A Cu3B 41.33(16) . .
O3 Cu1A Cu3B 59.87(14) . .
O8 Cu1A Cu3B 100.17(13) . .
Cu3A Cu1A Cu3B 42.293(15) . .
Cu2A Cu1A Cu3B 20.520(10) . .
Cu2B Cu1A Cu3B 38.183(12) . .
O2A Cu2A O1A 86.3(2) . .
O2A Cu2A N11A 176.5(2) . .
O1A Cu2A N11A 97.2(2) . .
O2A Cu2A N21A 95.7(2) . .
O1A Cu2A N21A 169.6(2) . .
N11A Cu2A N21A 80.9(2) . .
O2A Cu2A O4 88.6(2) . .
O1A Cu2A O4 102.9(2) . .
N11A Cu2A O4 90.2(2) . .
N21A Cu2A O4 87.4(2) . .
O2A Cu2A Cu2B 91.41(17) . .
O1A Cu2A Cu2B 94.58(16) . .
N11A Cu2A Cu2B 88.71(17) . .
N21A Cu2A Cu2B 75.17(18) . .
O4 Cu2A Cu2B 162.45(17) . .
O2A Cu2A Cu3B 60.49(16) . .
O1A Cu2A Cu3B 26.02(13) . .
N11A Cu2A Cu3B 122.93(17) . .
N21A Cu2A Cu3B 155.43(17) . .
O4 Cu2A Cu3B 97.45(16) . .
Cu2B Cu2A Cu3B 97.83(3) . .
O2A Cu2A Cu3A 40.34(16) . .
O1A Cu2A Cu3A 96.97(15) . .
N11A Cu2A Cu3A 139.00(17) . .
N21A Cu2A Cu3A 78.34(17) . .
O4 Cu2A Cu3A 123.42(14) . .
Cu2B Cu2A Cu3A 51.92(2) . .
Cu3B Cu2A Cu3A 78.95(2) . .
O2A Cu2A Cu1A 71.96(16) . .
O1A Cu2A Cu1A 155.52(14) . .
N11A Cu2A Cu1A 104.72(17) . .
N21A Cu2A Cu1A 23.80(16) . .
O4 Cu2A Cu1A 87.98(17) . .
Cu2B Cu2A Cu1A 75.37(2) . .
Cu3B Cu2A Cu1A 131.88(2) . .
Cu3A Cu2A Cu1A 59.157(16) . .
O2A Cu2A Cu1B 117.57(16) . .
O1A Cu2A Cu1B 42.38(14) . .
N11A Cu2A Cu1B 65.64(17) . .
N21A Cu2A Cu1B 129.07(17) . .
O4 Cu2A Cu1B 127.76(16) . .
Cu2B Cu2A Cu1B 67.17(2) . .
Cu3B Cu2A Cu1B 65.382(18) . .
Cu3A Cu2A Cu1B 102.171(19) . .
Cu1A Cu2A Cu1B 141.18(2) . .
N1B Cu3A N51A 98.9(2) . .
N1B Cu3A N2B 83.6(2) . .
N51A Cu3A N2B 171.4(3) . .
N1B Cu3A N61A 167.7(3) . .
N51A Cu3A N61A 80.8(2) . .
N2B Cu3A N61A 98.5(2) . .
N1B Cu3A Cl4 104.8(2) . .
N51A Cu3A Cl4 78.69(19) . .
N2B Cu3A Cl4 92.7(2) . .
N61A Cu3A Cl4 87.22(18) . .
N1B Cu3A O5 92.5(2) . .
N51A Cu3A O5 78.1(2) . .
N2B Cu3A O5 110.2(2) . .
N61A Cu3A O5 75.4(2) . .
Cl4 Cu3A O5 152.86(16) . .
N1B Cu3A Cu2B 5.80(18) . .
N51A Cu3A Cu2B 93.57(15) . .
N2B Cu3A Cu2B 89.16(16) . .
N61A Cu3A Cu2B 164.37(18) . .
Cl4 Cu3A Cu2B 106.10(6) . .
O5 Cu3A Cu2B 89.23(13) . .
N1B Cu3A Cu2A 36.46(18) . .
N51A Cu3A Cu2A 90.10(17) . .
N2B Cu3A Cu2A 87.02(18) . .
N61A Cu3A Cu2A 155.27(18) . .
Cl4 Cu3A Cu2A 68.39(6) . .
O5 Cu3A Cu2A 125.39(13) . .
Cu2B Cu3A Cu2A 37.935(16) . .
N1B Cu3A Cu1A 76.17(18) . .
N51A Cu3A Cu1A 27.70(16) . .
N2B Cu3A Cu1A 148.50(19) . .
N61A Cu3A Cu1A 106.42(18) . .
Cl4 Cu3A Cu1A 70.06(6) . .
O5 Cu3A Cu1A 94.76(13) . .
Cu2B Cu3A Cu1A 71.701(19) . .
Cu2A Cu3A Cu1A 62.404(16) . .
N1B Cu3A Cu3B 58.28(18) . .
N51A Cu3A Cu3B 127.70(17) . .
N2B Cu3A Cu3B 47.01(18) . .
N61A Cu3A Cu3B 131.17(18) . .
Cl4 Cu3A Cu3B 65.79(7) . .
O5 Cu3A Cu3B 141.02(14) . .
Cu2B Cu3A Cu3B 63.437(18) . .
Cu2A Cu3A Cu3B 42.293(14) . .
Cu1A Cu3A Cu3B 101.50(2) . .
N1B Cu3A Cu1B 23.97(18) . .
N51A Cu3A Cu1B 121.57(16) . .
N2B Cu3A Cu1B 59.95(16) . .
N61A Cu3A Cu1B 157.29(18) . .
Cl4 Cu3A Cu1B 100.14(7) . .
O5 Cu3A Cu1B 103.91(14) . .
Cu2B Cu3A Cu1B 29.749(15) . .
Cu2A Cu3A Cu1B 40.606(12) . .
Cu1A Cu3A Cu1B 96.286(16) . .
Cu3B Cu3A Cu1B 39.627(10) . .
N31B Cu1B N41B 97.6(2) . .
N31B Cu1B N23B 82.2(2) . .
N41B Cu1B N23B 162.5(3) . .
N31B Cu1B N53B 170.5(3) . .
N41B Cu1B N53B 82.5(2) . .
N23B Cu1B N53B 100.7(2) . .
N31B Cu1B O10 90.4(2) . .
N41B Cu1B O10 115.1(2) . .
N23B Cu1B O10 82.4(2) . .
N53B Cu1B O10 81.0(2) . .
N31B Cu1B Cu2B 104.15(18) . .
N41B Cu1B Cu2B 145.69(18) . .
N23B Cu1B Cu2B 23.77(15) . .
N53B Cu1B Cu2B 80.34(17) . .
O10 Cu1B Cu2B 91.24(11) . .
N31B Cu1B Cu3B 155.21(19) . .
N41B Cu1B Cu3B 104.49(17) . .
N23B Cu1B Cu3B 80.19(15) . .
N53B Cu1B Cu3B 22.08(17) . .
O10 Cu1B Cu3B 70.12(10) . .
Cu2B Cu1B Cu3B 62.558(15) . .
N31B Cu1B Cu2A 113.30(19) . .
N41B Cu1B Cu2A 148.17(17) . .
N23B Cu1B Cu2A 40.00(15) . .
N53B Cu1B Cu2A 65.79(17) . .
O10 Cu1B Cu2A 59.44(11) . .
Cu2B Cu1B Cu2A 34.083(14) . .
Cu3B Cu1B Cu2A 43.725(13) . .
N31B Cu1B Cu3A 126.27(18) . .
N41B Cu1B Cu3A 126.55(17) . .
N23B Cu1B Cu3A 46.28(15) . .
N53B Cu1B Cu3A 59.29(17) . .
O10 Cu1B Cu3A 95.55(10) . .
Cu2B Cu1B Cu3A 22.724(11) . .
Cu3B Cu1B Cu3A 45.011(13) . .
Cu2A Cu1B Cu3A 37.223(12) . .
O1B Cu2B O2B 85.5(2) . .
O1B Cu2B N21B 169.4(2) . .
O2B Cu2B N21B 92.9(2) . .
O1B Cu2B N11B 99.5(2) . .
O2B Cu2B N11B 171.7(2) . .
N21B Cu2B N11B 80.9(2) . .
O1B Cu2B O6 102.3(2) . .
O2B Cu2B O6 99.0(2) . .
N21B Cu2B O6 88.3(2) . .
N11B Cu2B O6 86.5(2) . .
O1B Cu2B Cu2A 91.78(16) . .
O2B Cu2B Cu2A 80.99(16) . .
N21B Cu2B Cu2A 77.66(17) . .
N11B Cu2B Cu2A 92.16(17) . .
O6 Cu2B Cu2A 165.93(14) . .
O1B Cu2B Cu3A 25.18(15) . .
O2B Cu2B Cu3A 60.51(14) . .
N21B Cu2B Cu3A 152.46(17) . .
N11B Cu2B Cu3A 124.63(16) . .
O6 Cu2B Cu3A 102.16(14) . .
Cu2A Cu2B Cu3A 90.15(3) . .
O1B Cu2B Cu1B 152.04(15) . .
O2B Cu2B Cu1B 67.11(14) . .
N21B Cu2B Cu1B 26.19(17) . .
N11B Cu2B Cu1B 107.07(16) . .
O6 Cu2B Cu1B 88.26(13) . .
Cu2A Cu2B Cu1B 78.75(2) . .
Cu3A Cu2B Cu1B 127.53(2) . .
O1B Cu2B Cu3B 94.45(16) . .
O2B Cu2B Cu3B 34.74(16) . .
N21B Cu2B Cu3B 78.60(17) . .
N11B Cu2B Cu3B 137.49(17) . .
O6 Cu2B Cu3B 129.34(14) . .
Cu2A Cu2B Cu3B 47.20(2) . .
Cu3A Cu2B Cu3B 75.07(2) . .
Cu1B Cu2B Cu3B 59.831(15) . .
O1B Cu2B Cu1A 41.93(15) . .
O2B Cu2B Cu1A 116.36(15) . .
N21B Cu2B Cu1A 131.63(18) . .
N11B Cu2B Cu1A 65.07(16) . .
O6 Cu2B Cu1A 120.81(14) . .
Cu2A Cu2B Cu1A 70.71(2) . .
Cu3A Cu2B Cu1A 63.800(18) . .
Cu1B Cu2B Cu1A 147.79(2) . .
Cu3B Cu2B Cu1A 103.482(18) . .
N1A Cu3B N61B 175.6(3) . .
N1A Cu3B N2A 83.0(2) . .
N61B Cu3B N2A 95.7(2) . .
N1A Cu3B N51B 99.2(2) . .
N61B Cu3B N51B 80.3(2) . .
N2A Cu3B N51B 156.6(3) . .
N1A Cu3B O7 96.1(2) . .
N61B Cu3B O7 88.4(2) . .
N2A Cu3B O7 103.5(2) . .
N51B Cu3B O7 99.4(2) . .
N1A Cu3B Cu2A 5.82(16) . .
N61B Cu3B Cu2A 175.23(17) . .
N2A Cu3B Cu2A 88.52(17) . .
N51B Cu3B Cu2A 94.92(16) . .
O7 Cu3B Cu2A 92.90(14) . .
N1A Cu3B Cu1B 75.09(17) . .
N61B Cu3B Cu1B 104.35(17) . .
N2A Cu3B Cu1B 148.04(18) . .
N51B Cu3B Cu1B 24.09(16) . .
O7 Cu3B Cu1B 101.71(15) . .
Cu2A Cu3B Cu1B 70.893(18) . .
N1A Cu3B Cu2B 33.88(19) . .
N61B Cu3B Cu2B 142.21(18) . .
N2A Cu3B Cu2B 91.48(17) . .
N51B Cu3B Cu2B 78.65(17) . .
O7 Cu3B Cu2B 125.82(14) . .
Cu2A Cu3B Cu2B 34.971(16) . .
Cu1B Cu3B Cu2B 57.611(14) . .
N1A Cu3B Cu3A 53.59(18) . .
N61B Cu3B Cu3A 122.37(17) . .
N2A Cu3B Cu3A 52.70(18) . .
N51B Cu3B Cu3A 110.24(17) . .
O7 Cu3B Cu3A 139.70(16) . .
Cu2A Cu3B Cu3A 58.760(17) . .
Cu1B Cu3B Cu3A 95.363(17) . .
Cu2B Cu3B Cu3A 41.494(13) . .
N1A Cu3B Cu1A 21.78(16) . .
N61B Cu3B Cu1A 155.48(17) . .
N2A Cu3B Cu1A 62.30(17) . .
N51B Cu3B Cu1A 115.27(17) . .
O7 Cu3B Cu1A 106.39(15) . .
Cu2A Cu3B Cu1A 27.596(14) . .
Cu1B Cu3B Cu1A 91.944(14) . .
Cu2B Cu3B Cu1A 38.336(12) . .
Cu3A Cu3B Cu1A 36.206(11) . .
N1A O1A Cu2A 107.6(4) . .
C2A O2A Cu2A 107.0(4) . .
N1B O1B Cu2B 109.6(4) . .
C2B O2B Cu2B 107.1(5) . .
Cl2 O8 Cu1A 122.2(3) . .
Cl1 O10 Cu1B 119.4(3) . .
C16A N11A C12A 119.2(6) . .
C16A N11A Cu2A 126.1(5) . .
C12A N11A Cu2A 114.6(5) . .
C22A N21A C26A 118.9(6) . .
C22A N21A Cu2A 126.6(5) . .
C26A N21A Cu2A 114.1(5) . .
C22A N21A N51A 34.1(4) . .
C26A N21A N51A 140.8(4) . .
Cu2A N21A N51A 101.2(2) . .
C22A N23A C24A 117.7(6) . .
C22A N23A Cu1A 132.3(5) . .
C24A N23A Cu1A 110.0(5) . .
C32A N31A C34A 119.2(6) . .
C32A N31A Cu1A 117.0(5) . .
C34A N31A Cu1A 123.0(5) . .
C42A N41A C44A 118.8(6) . .
C42A N41A Cu1A 115.0(5) . .
C44A N41A Cu1A 125.1(5) . .
C52A N53A C54A 118.4(6) . .
C52A N53A Cu1A 130.2(5) . .
C54A N53A Cu1A 111.4(5) . .
C52A N51A C56A 118.3(7) . .
C52A N51A Cu3A 124.6(5) . .
C56A N51A Cu3A 114.0(5) . .
C52A N51A N21A 36.3(4) . .
C56A N51A N21A 145.1(5) . .
Cu3A N51A N21A 88.78(19) . .
C62A N61A C66A 118.7(7) . .
C62A N61A Cu3A 114.9(5) . .
C66A N61A Cu3A 126.3(6) . .
C16B N11B C12B 118.1(6) . .
C16B N11B Cu2B 127.3(5) . .
C12B N11B Cu2B 114.6(5) . .
C22B N21B C26B 118.5(6) . .
C22B N21B Cu2B 124.9(5) . .
C26B N21B Cu2B 116.4(5) . .
C22B N21B N51B 34.5(4) . .
C26B N21B N51B 140.4(4) . .
Cu2B N21B N51B 98.59(19) . .
C22B N23B C24B 117.7(6) . .
C22B N23B Cu1B 129.9(5) . .
C24B N23B Cu1B 112.1(5) . .
C32B N31B C34B 118.2(6) . .
C32B N31B Cu1B 117.9(5) . .
C34B N31B Cu1B 123.8(5) . .
C42B N41B C44B 118.3(7) . .
C42B N41B Cu1B 116.5(5) . .
C44B N41B Cu1B 124.8(5) . .
C52B N53B C54B 117.9(6) . .
C52B N53B Cu1B 131.3(5) . .
C54B N53B Cu1B 110.8(4) . .
C52B N51B C56B 118.2(6) . .
C52B N51B Cu3B 126.9(5) . .
C56B N51B Cu3B 114.5(4) . .
C52B N51B N21B 34.1(4) . .
C56B N51B N21B 138.8(4) . .
Cu3B N51B N21B 97.5(2) . .
C66B N61B C62B 118.5(7) . .
C66B N61B Cu3B 125.7(5) . .
C62B N61B Cu3B 115.8(4) . .
C2A N1A O1A 113.3(6) . .
C2A N1A Cu3B 118.7(5) . .
O1A N1A Cu3B 128.0(4) . .
C3A N2A Cu3B 111.6(4) . .
C2B N1B O1B 113.3(5) . .
C2B N1B Cu3A 117.7(5) . .
O1B N1B Cu3A 129.0(4) . .
C3B N2B Cu3A 110.5(4) . .
N11A C16A C15A 121.9(7) . .
C14A C15A C16A 119.3(7) . .
C15A C14A C13A 119.1(7) . .
C14A C13A C12A 118.8(7) . .
N11A C12A C13A 121.7(7) . .
N11A C12A C26A 115.6(6) . .
C13A C12A C26A 122.7(7) . .
N21A C26A C25A 119.5(6) . .
N21A C26A C12A 113.0(6) . .
C25A C26A C12A 127.4(6) . .
C24A C25A C26A 118.7(7) . .
C25A C24A N23A 121.3(7) . .
C25A C24A C32A 122.8(6) . .
N23A C24A C32A 115.6(6) . .
N23A C22A N21A 123.6(6) . .
O33A C32A N31A 128.0(7) . .
O33A C32A C24A 118.6(6) . .
N31A C32A C24A 113.4(6) . .
N31A C34A C1A 111.2(6) . .
C44A C1A C34A 112.5(7) . .
N41A C44A C1A 113.3(6) . .
O43A C42A N41A 127.6(7) . .
O43A C42A C54A 120.9(7) . .
N41A C42A C54A 111.5(6) . .
N53A C54A C55A 119.7(7) . .
N53A C54A C42A 116.2(6) . .
C55A C54A C42A 124.1(6) . .
C54A C55A C56A 118.3(7) . .
N51A C56A C55A 120.4(7) . .
N51A C56A C62A 114.5(7) . .
C55A C56A C62A 125.0(7) . .
N51A C52A N53A 124.9(7) . .
N61A C62A C63A 123.2(7) . .
N61A C62A C56A 113.8(6) . .
C63A C62A C56A 123.0(8) . .
C62A C63A C64A 118.3(8) . .
C65A C64A C63A 118.4(8) . .
C64A C65A C66A 120.3(8) . .
N61A C66A C65A 121.0(8) . .
N2B C3B C2B 111.1(6) . .
O2B C2B N1B 124.4(7) . .
O2B C2B C3B 119.1(7) . .
N1B C2B C3B 116.5(6) . .
N11B C16B C15B 122.6(7) . .
C14B C15B C16B 118.4(8) . .
C13B C14B C15B 119.4(8) . .
C12B C13B C14B 119.7(7) . .
N11B C12B C13B 121.7(7) . .
N11B C12B C26B 113.8(6) . .
C13B C12B C26B 124.5(6) . .
N21B C26B C25B 120.8(7) . .
N21B C26B C12B 113.5(6) . .
C25B C26B C12B 125.7(6) . .
C24B C25B C26B 116.9(6) . .
N23B C24B C25B 121.3(6) . .
N23B C24B C32B 115.2(6) . .
C25B C24B C32B 123.3(6) . .
N21B C22B N23B 124.3(6) . .
O33B C32B N31B 129.6(7) . .
O33B C32B C24B 118.8(7) . .
N31B C32B C24B 111.4(6) . .
N31B C34B C1B 106.9(7) . .
C34B C1B C44B 116.0(9) . .
N41B C44B C1B 111.2(7) . .
O43B C42B N41B 129.2(7) . .
O43B C42B C54B 118.1(6) . .
N41B C42B C54B 112.7(7) . .
N53B C54B C55B 121.9(7) . .
N53B C54B C42B 116.1(6) . .
C55B C54B C42B 122.0(7) . .
C54B C55B C56B 117.9(7) . .
N51B C56B C55B 119.8(6) . .
N51B C56B C62B 114.9(6) . .
C55B C56B C62B 125.4(7) . .
N53B C52B N51B 124.4(7) . .
N61B C62B C63B 122.1(6) . .
N61B C62B C56B 114.0(6) . .
C63B C62B C56B 123.8(7) . .
C64B C63B C62B 119.4(8) . .
C63B C64B C65B 119.0(8) . .
C64B C65B C66B 119.1(7) . .
N61B C66B C65B 121.9(7) . .
N2A C3A C2A 110.5(6) . .
O2A C2A N1A 125.4(6) . .
O2A C2A C3A 118.6(6) . .
N1A C2A C3A 116.0(6) . .
O13 Cl1 O11 109.3(5) . .
O13 Cl1 O12 109.9(4) . .
O11 Cl1 O12 109.1(3) . .
O13 Cl1 O10 110.0(4) . .
O11 Cl1 O10 108.5(4) . .
O12 Cl1 O10 110.0(3) . .
O9 Cl2 O9 109.0(6) 2 .
O9 Cl2 O8 105.9(4) 2 2
O9 Cl2 O8 110.9(4) . 2
O9 Cl2 O8 110.9(4) 2 .
O9 Cl2 O8 105.9(4) . .
O8 Cl2 O8 114.2(5) 2 .
O25 Cl3 O25A 129.7(10) . .
O25 Cl3 O26A 105.4(11) . .
O25A Cl3 O26A 112.5(10) . .
O25 Cl3 O27A 81.2(12) . .
O25A Cl3 O27A 112.2(10) . .
O26A Cl3 O27A 111.7(10) . .
O25 Cl3 O27 110.6(5) . .
O25A Cl3 O27 70.1(10) . .
O26A Cl3 O27 54.6(9) . .
O27A Cl3 O27 163.2(11) . .
O25 Cl3 O28 111.7(5) . .
O25A Cl3 O28 115.3(10) . .
O26A Cl3 O28 60.3(10) . .
O27A Cl3 O28 54.9(10) . .
O27 Cl3 O28 108.7(5) . .
O25 Cl3 O26 110.7(5) . .
O25A Cl3 O26 38.8(9) . .
O26A Cl3 O26 143.8(10) . .
O27A Cl3 O26 76.5(9) . .
O27 Cl3 O26 108.6(5) . .
O28 Cl3 O26 106.5(5) . .
O25 Cl3 O28A 26.3(10) . .
O25A Cl3 O28A 108.6(10) . .
O26A Cl3 O28A 106.6(10) . .
O27A Cl3 O28A 104.8(16) . .
O27 Cl3 O28A 89.5(12) . .
O28 Cl3 O28A 135.9(10) . .
O26 Cl3 O28A 104.8(11) . .
Cl5 Cl4 Cu3A 136.0(4) . .
O54 O11W Cl5 45.3(15) . .
O55 Cl5 O53 116(3) . .
O55 Cl5 O52 110(3) . .
O53 Cl5 O52 106(2) . .
O55 Cl5 O54 102(3) . .
O53 Cl5 O54 110(2) . .
O52 Cl5 O54 113(2) . .
O55 Cl5 Cl4 15(3) . .
O53 Cl5 Cl4 112.1(18) . .
O52 Cl5 Cl4 99.1(15) . .
O54 Cl5 Cl4 116.3(19) . .
O55 Cl5 O11W 112(3) . .
O53 Cl5 O11W 121.6(18) . .
O52 Cl5 O11W 85.8(15) . .
O54 Cl5 O11W 27.2(18) . .
Cl4 Cl5 O11W 122.4(8) . .
O10W O53 Cl5 150(3) 1_565 .
O11W O54 Cl5 108(3) . .

loop_
_geom_bond_atom_site_label_1
_geom_bond_atom_site_label_2
_geom_bond_distance
_geom_bond_site_symmetry_2
Cu1A N31A 1.925(6) .
Cu1A N41A 1.950(6) .
Cu1A N53A 1.997(6) .
Cu1A N23A 2.066(6) .
Cu1A O3 2.636(6) .
Cu1A O8 2.689(6) .
Cu1A Cu3A 5.9199(15) .
Cu1A Cu2A 6.1106(14) .
Cu1A Cu2B 6.2642(15) .
Cu1A Cu3B 9.8209(16) .
Cu2A O2A 1.900(5) .
Cu2A O1A 1.908(5) .
Cu2A N11A 1.974(6) .
Cu2A N21A 2.003(6) .
Cu2A O4 2.373(6) .
Cu2A Cu2B 3.6119(14) .
Cu2A Cu3B 4.6240(13) .
Cu2A Cu3A 5.8752(14) .
Cu2A Cu1B 6.3213(14) .
Cu3A N1B 1.941(6) .
Cu3A N51A 1.998(6) .
Cu3A N2B 2.012(6) .
Cu3A N61A 2.015(6) .
Cu3A Cl4 2.800(4) .
Cu3A O5 2.874(8) .
Cu3A Cu2B 4.6244(12) .
Cu3A Cu3B 6.7441(15) .
Cu3A Cu1B 9.4941(14) .
Cu1B N31B 1.923(5) .
Cu1B N41B 1.924(7) .
Cu1B N23B 2.003(6) .
Cu1B N53B 2.030(6) .
Cu1B O10 2.681(6) .
Cu1B Cu2B 5.9402(13) .
Cu1B Cu3B 6.0817(12) .
Cu2B O1B 1.889(5) .
Cu2B O2B 1.921(5) .
Cu2B N21B 1.966(6) .
Cu2B N11B 2.011(6) .
Cu2B O6 2.344(5) .
Cu2B Cu3B 6.2430(13) .
Cu3B N1A 1.944(6) .
Cu3B N61B 2.008(6) .
Cu3B N2A 2.012(6) .
Cu3B N51B 2.024(6) .
Cu3B O7 2.292(6) .
O33A C32A 1.256(8) .
O43A C42A 1.244(8) .
O33B C32B 1.249(8) .
O43B C42B 1.232(9) .
O1A N1A 1.414(7) .
O2A C2A 1.280(9) .
O1B N1B 1.399(7) .
O2B C2B 1.292(8) .
O8 Cl2 1.461(6) .
O9 Cl2 1.446(6) .
O10 Cl1 1.434(5) .
O11 Cl1 1.421(6) .
O12 Cl1 1.430(5) .
O13 Cl1 1.412(6) .
O25 Cl3 1.396(6) .
O26 Cl3 1.450(6) .
O27 Cl3 1.430(7) .
O28 Cl3 1.434(7) .
O25A Cl3 1.397(11) .
O26A Cl3 1.416(11) .
O27A Cl3 1.416(12) .
O28A Cl3 1.461(12) .
N11A C16A 1.343(9) .
N11A C12A 1.349(9) .
N21A C22A 1.343(9) .
N21A C26A 1.363(8) .
N21A N51A 5.500(8) .
N23A C22A 1.324(9) .
N23A C24A 1.368(9) .
N31A C32A 1.335(9) .
N31A C34A 1.453(9) .
N41A C42A 1.338(9) .
N41A C44A 1.463(10) .
N53A C52A 1.324(9) .
N53A C54A 1.359(9) .
N51A C52A 1.313(9) .
N51A C56A 1.340(9) .
N61A C62A 1.330(10) .
N61A C66A 1.340(10) .
N11B C16B 1.334(9) .
N11B C12B 1.362(9) .
N21B C22B 1.325(9) .
N21B C26B 1.351(8) .
N21B N51B 5.565(8) .
N23B C22B 1.326(9) .
N23B C24B 1.354(8) .
N31B C32B 1.325(10) .
N31B C34B 1.453(9) .
N41B C42B 1.321(9) .
N41B C44B 1.478(9) .
N53B C52B 1.326(9) .
N53B C54B 1.340(9) .
N51B C52B 1.336(8) .
N51B C56B 1.353(9) .
N61B C66B 1.339(9) .
N61B C62B 1.350(9) .
N1A C2A 1.288(9) .
N2A C3A 1.487(9) .
N1B C2B 1.296(9) .
N2B C3B 1.492(9) .
C16A C15A 1.389(10) .
C15A C14A 1.385(11) .
C14A C13A 1.389(10) .
C13A C12A 1.398(10) .
C12A C26A 1.462(10) .
C26A C25A 1.380(10) .
C25A C24A 1.361(10) .
C24A C32A 1.503(10) .
C34A C1A 1.541(10) .
C1A C44A 1.517(11) .
C42A C54A 1.475(11) .
C54A C55A 1.374(10) .
C55A C56A 1.395(11) .
C56A C62A 1.491(10) .
C62A C63A 1.367(10) .
C63A C64A 1.397(12) .
C64A C65A 1.359(12) .
C65A C66A 1.386(11) .
C3B C2B 1.507(10) .
C16B C15B 1.390(11) .
C15B C14B 1.375(11) .
C14B C13B 1.370(11) .
C13B C12B 1.369(10) .
C12B C26B 1.489(10) .
C26B C25B 1.385(10) .
C25B C24B 1.385(10) .
C24B C32B 1.519(10) .
C34B C1B 1.480(14) .
C1B C44B 1.552(14) .
C42B C54B 1.504(10) .
C54B C55B 1.364(10) .
C55B C56B 1.400(10) .
C56B C62B 1.480(9) .
C62B C63B 1.377(10) .
C63B C64B 1.370(10) .
C64B C65B 1.382(11) .
C65B C66B 1.389(11) .
C3A C2A 1.526(9) .
Cl2 O9 1.446(6) 2
Cl2 O8 1.461(6) 2
Cl4 Cl5 1.687(14) .
O10W O53 1.03(2) 1_545
O11W O54 0.92(4) .
O11W Cl5 1.919(16) .
Cl5 O55 1.418(15) .
Cl5 O53 1.419(15) .
Cl5 O52 1.422(14) .
Cl5 O54 1.430(15) .
O53 O10W 1.03(2) 1_565

loop_
_geom_torsion_atom_site_label_1
_geom_torsion_atom_site_label_2
_geom_torsion_atom_site_label_3
_geom_torsion_atom_site_label_4
_geom_torsion
_geom_torsion_site_symmetry_4
N31A Cu1A Cu2A O2A 152.4(3) .
N41A Cu1A Cu2A O2A 10.4(5) .
N53A Cu1A Cu2A O2A -36.4(3) .
N23A Cu1A Cu2A O2A 169.7(5) .
O3 Cu1A Cu2A O2A 54.0(2) .
O8 Cu1A Cu2A O2A -116.8(2) .
Cu3A Cu1A Cu2A O2A -42.33(17) .
Cu2B Cu1A Cu2A O2A -96.41(18) .
Cu3B Cu1A Cu2A O2A -8.99(17) .
N31A Cu1A Cu2A O1A -179.2(4) .
N41A Cu1A Cu2A O1A 38.7(6) .
N53A Cu1A Cu2A O1A -8.0(4) .
N23A Cu1A Cu2A O1A -162.0(6) .
O3 Cu1A Cu2A O1A 82.3(4) .
O8 Cu1A Cu2A O1A -88.5(4) .
Cu3A Cu1A Cu2A O1A -14.0(4) .
Cu2B Cu1A Cu2A O1A -68.0(4) .
Cu3B Cu1A Cu2A O1A 19.4(4) .
N31A Cu1A Cu2A N11A -26.5(3) .
N41A Cu1A Cu2A N11A -168.5(5) .
N53A Cu1A Cu2A N11A 144.7(3) .
N23A Cu1A Cu2A N11A -9.3(5) .
O3 Cu1A Cu2A N11A -124.9(2) .
O8 Cu1A Cu2A N11A 64.3(2) .
Cu3A Cu1A Cu2A N11A 138.76(18) .
Cu2B Cu1A Cu2A N11A 84.68(18) .
Cu3B Cu1A Cu2A N11A 172.10(18) .
N31A Cu1A Cu2A N21A -24.9(5) .
N41A Cu1A Cu2A N21A -166.9(7) .
N53A Cu1A Cu2A N21A 146.4(5) .
N23A Cu1A Cu2A N21A -7.6(7) .
O3 Cu1A Cu2A N21A -123.3(5) .
O8 Cu1A Cu2A N21A 65.9(5) .
Cu3A Cu1A Cu2A N21A 140.4(4) .
Cu2B Cu1A Cu2A N21A 86.3(4) .
Cu3B Cu1A Cu2A N21A 173.8(4) .
N31A Cu1A Cu2A O4 63.2(2) .
N41A Cu1A Cu2A O4 -78.8(5) .
N53A Cu1A Cu2A O4 -125.6(2) .
N23A Cu1A Cu2A O4 80.5(5) .
O3 Cu1A Cu2A O4 -35.2(2) .
O8 Cu1A Cu2A O4 153.96(18) .
Cu3A Cu1A Cu2A O4 -131.53(14) .
Cu2B Cu1A Cu2A O4 174.39(14) .
Cu3B Cu1A Cu2A O4 -98.19(14) .
N31A Cu1A Cu2A Cu2B -111.2(2) .
N41A Cu1A Cu2A Cu2B 106.8(5) .
N53A Cu1A Cu2A Cu2B 60.01(18) .
N23A Cu1A Cu2A Cu2B -93.9(5) .
O3 Cu1A Cu2A Cu2B 150.38(14) .
O8 Cu1A Cu2A Cu2B -20.43(12) .
Cu3A Cu1A Cu2A Cu2B 54.08(2) .
Cu3B Cu1A Cu2A Cu2B 87.42(3) .
N31A Cu1A Cu2A Cu3B 161.4(2) .
N41A Cu1A Cu2A Cu3B 19.4(5) .
N53A Cu1A Cu2A Cu3B -27.41(19) .
N23A Cu1A Cu2A Cu3B 178.6(5) .
O3 Cu1A Cu2A Cu3B 62.96(14) .
O8 Cu1A Cu2A Cu3B -107.85(12) .
Cu3A Cu1A Cu2A Cu3B -33.34(3) .
Cu2B Cu1A Cu2A Cu3B -87.42(3) .
N31A Cu1A Cu2A Cu3A -165.3(2) .
N41A Cu1A Cu2A Cu3A 52.7(5) .
N53A Cu1A Cu2A Cu3A 5.93(18) .
N23A Cu1A Cu2A Cu3A -148.0(5) .
O3 Cu1A Cu2A Cu3A 96.30(14) .
O8 Cu1A Cu2A Cu3A -74.51(12) .
Cu2B Cu1A Cu2A Cu3A -54.08(2) .
Cu3B Cu1A Cu2A Cu3A 33.34(3) .
N31A Cu1A Cu2A Cu1B -95.8(2) .
N41A Cu1A Cu2A Cu1B 122.2(5) .
N53A Cu1A Cu2A Cu1B 75.42(19) .
N23A Cu1A Cu2A Cu1B -78.5(5) .
O3 Cu1A Cu2A Cu1B 165.78(14) .
O8 Cu1A Cu2A Cu1B -5.02(12) .
Cu3A Cu1A Cu2A Cu1B 69.48(3) .
Cu2B Cu1A Cu2A Cu1B 15.40(2) .
Cu3B Cu1A Cu2A Cu1B 102.83(4) .
O2A Cu2A Cu3A N1B -156.9(4) .
O1A Cu2A Cu3A N1B -81.1(3) .
N11A Cu2A Cu3A N1B 28.3(4) .
N21A Cu2A Cu3A N1B 89.5(3) .
O4 Cu2A Cu3A N1B 168.4(4) .
Cu2B Cu2A Cu3A N1B 9.3(3) .
Cu3B Cu2A Cu3A N1B -99.9(3) .
Cu1A Cu2A Cu3A N1B 104.7(3) .
Cu1B Cu2A Cu3A N1B -38.4(3) .
O2A Cu2A Cu3A N51A 98.1(3) .
O1A Cu2A Cu3A N51A 173.9(2) .
N11A Cu2A Cu3A N51A -76.6(3) .
N21A Cu2A Cu3A N51A -15.5(2) .
O4 Cu2A Cu3A N51A 63.4(3) .
Cu2B Cu2A Cu3A N51A -95.69(17) .
Cu3B Cu2A Cu3A N51A 155.08(17) .
Cu1A Cu2A Cu3A N51A -0.28(16) .
Cu1B Cu2A Cu3A N51A -143.37(17) .
O2A Cu2A Cu3A N2B -73.7(3) .
O1A Cu2A Cu3A N2B 2.1(2) .
N11A Cu2A Cu3A N2B 111.5(3) .
N21A Cu2A Cu3A N2B 172.7(2) .
O4 Cu2A Cu3A N2B -108.4(3) .
Cu2B Cu2A Cu3A N2B 92.46(18) .
Cu3B Cu2A Cu3A N2B -16.77(18) .
Cu1A Cu2A Cu3A N2B -172.13(18) .
Cu1B Cu2A Cu3A N2B 44.78(18) .
O2A Cu2A Cu3A N61A 30.3(5) .
O1A Cu2A Cu3A N61A 106.1(5) .
N11A Cu2A Cu3A N61A -144.5(5) .
N21A Cu2A Cu3A N61A -83.3(5) .
O4 Cu2A Cu3A N61A -4.4(5) .
Cu2B Cu2A Cu3A N61A -163.5(4) .
Cu3B Cu2A Cu3A N61A 87.2(4) .
Cu1A Cu2A Cu3A N61A -68.1(4) .
Cu1B Cu2A Cu3A N61A 148.8(4) .
O2A Cu2A Cu3A Cl4 20.3(3) .
O1A Cu2A Cu3A Cl4 96.15(16) .
N11A Cu2A Cu3A Cl4 -154.4(3) .
N21A Cu2A Cu3A Cl4 -93.28(19) .
O4 Cu2A Cu3A Cl4 -14.4(2) .
Cu2B Cu2A Cu3A Cl4 -173.48(8) .
Cu3B Cu2A Cu3A Cl4 77.29(7) .
Cu1A Cu2A Cu3A Cl4 -78.07(7) .
Cu1B Cu2A Cu3A Cl4 138.85(7) .
O2A Cu2A Cu3A O5 173.5(3) .
O1A Cu2A Cu3A O5 -110.6(2) .
N11A Cu2A Cu3A O5 -1.2(3) .
N21A Cu2A Cu3A O5 59.9(2) .
O4 Cu2A Cu3A O5 138.8(3) .
Cu2B Cu2A Cu3A O5 -20.27(17) .
Cu3B Cu2A Cu3A O5 -129.50(17) .
Cu1A Cu2A Cu3A O5 75.14(17) .
Cu1B Cu2A Cu3A O5 -67.94(17) .
O2A Cu2A Cu3A Cu2B -166.2(2) .
O1A Cu2A Cu3A Cu2B -90.37(15) .
N11A Cu2A Cu3A Cu2B 19.1(3) .
N21A Cu2A Cu3A Cu2B 80.19(18) .
O4 Cu2A Cu3A Cu2B 159.1(2) .
Cu3B Cu2A Cu3A Cu2B -109.23(3) .
Cu1A Cu2A Cu3A Cu2B 95.41(3) .
Cu1B Cu2A Cu3A Cu2B -47.68(2) .
O2A Cu2A Cu3A Cu1A 98.4(2) .
O1A Cu2A Cu3A Cu1A 174.22(15) .
N11A Cu2A Cu3A Cu1A -76.4(3) .
N21A Cu2A Cu3A Cu1A -15.22(17) .
O4 Cu2A Cu3A Cu1A 63.7(2) .
Cu2B Cu2A Cu3A Cu1A -95.41(3) .
Cu3B Cu2A Cu3A Cu1A 155.36(2) .
Cu1B Cu2A Cu3A Cu1A -143.09(2) .
O2A Cu2A Cu3A Cu3B -57.0(2) .
O1A Cu2A Cu3A Cu3B 18.86(14) .
N11A Cu2A Cu3A Cu3B 128.3(3) .
N21A Cu2A Cu3A Cu3B -170.58(18) .
O4 Cu2A Cu3A Cu3B -91.7(2) .
Cu2B Cu2A Cu3A Cu3B 109.23(3) .
Cu1A Cu2A Cu3A Cu3B -155.36(2) .
Cu1B Cu2A Cu3A Cu3B 61.554(19) .
O2A Cu2A Cu3A Cu1B -118.5(2) .
O1A Cu2A Cu3A Cu1B -42.70(14) .
N11A Cu2A Cu3A Cu1B 66.7(3) .
N21A Cu2A Cu3A Cu1B 127.87(18) .
O4 Cu2A Cu3A Cu1B -153.2(2) .
Cu2B Cu2A Cu3A Cu1B 47.68(2) .
Cu3B Cu2A Cu3A Cu1B -61.554(19) .
Cu1A Cu2A Cu3A Cu1B 143.09(2) .
N31A Cu1A Cu3A N1B 1.8(5) .
N41A Cu1A Cu3A N1B 163.4(3) .
N53A Cu1A Cu3A N1B 158.3(5) .
N23A Cu1A Cu3A N1B -25.1(3) .
O3 Cu1A Cu3A N1B -104.1(2) .
O8 Cu1A Cu3A N1B 65.6(2) .
Cu2A Cu1A Cu3A N1B -36.30(19) .
Cu2B Cu1A Cu3A N1B 3.84(19) .
Cu3B Cu1A Cu3A N1B -52.94(19) .
N31A Cu1A Cu3A N51A -142.5(6) .
N41A Cu1A Cu3A N51A 19.1(4) .
N53A Cu1A Cu3A N51A 14.0(6) .
N23A Cu1A Cu3A N51A -169.4(4) .
O3 Cu1A Cu3A N51A 111.6(4) .
O8 Cu1A Cu3A N51A -78.7(4) .
Cu2A Cu1A Cu3A N51A 179.4(4) .
Cu2B Cu1A Cu3A N51A -140.5(4) .
Cu3B Cu1A Cu3A N51A 162.8(4) .
N31A Cu1A Cu3A N2B 53.3(6) .
N41A Cu1A Cu3A N2B -145.1(4) .
N53A Cu1A Cu3A N2B -150.2(6) .
N23A Cu1A Cu3A N2B 26.3(4) .
O3 Cu1A Cu3A N2B -52.6(4) .
O8 Cu1A Cu3A N2B 117.1(4) .
Cu2A Cu1A Cu3A N2B 15.2(3) .
Cu2B Cu1A Cu3A N2B 55.3(3) .
Cu3B Cu1A Cu3A N2B -1.5(3) .
N31A Cu1A Cu3A N61A -165.7(5) .
N41A Cu1A Cu3A N61A -4.2(3) .
N53A Cu1A Cu3A N61A -9.3(5) .
N23A Cu1A Cu3A N61A 167.3(3) .
O3 Cu1A Cu3A N61A 88.3(2) .
O8 Cu1A Cu3A N61A -102.0(2) .
Cu2A Cu1A Cu3A N61A 156.13(18) .
Cu2B Cu1A Cu3A N61A -163.73(18) .
Cu3B Cu1A Cu3A N61A 139.49(18) .
N31A Cu1A Cu3A Cl4 113.5(5) .
N41A Cu1A Cu3A Cl4 -84.9(2) .
N53A Cu1A Cu3A Cl4 -90.0(5) .
N23A Cu1A Cu3A Cl4 86.5(2) .
O3 Cu1A Cu3A Cl4 7.58(14) .
O8 Cu1A Cu3A Cl4 177.28(15) .
Cu2A Cu1A Cu3A Cl4 75.38(7) .
Cu2B Cu1A Cu3A Cl4 115.51(7) .
Cu3B Cu1A Cu3A Cl4 58.74(7) .
N31A Cu1A Cu3A O5 -89.6(5) .
N41A Cu1A Cu3A O5 71.9(3) .
N53A Cu1A Cu3A O5 66.8(5) .
N23A Cu1A Cu3A O5 -116.6(2) .
O3 Cu1A Cu3A O5 164.46(19) .
O8 Cu1A Cu3A O5 -25.85(19) .
Cu2A Cu1A Cu3A O5 -127.75(14) .
Cu2B Cu1A Cu3A O5 -87.61(14) .
Cu3B Cu1A Cu3A O5 -144.39(14) .
N31A Cu1A Cu3A Cu2B -2.0(5) .
N41A Cu1A Cu3A Cu2B 159.6(2) .
N53A Cu1A Cu3A Cu2B 154.4(5) .
N23A Cu1A Cu3A Cu2B -28.98(18) .
O3 Cu1A Cu3A Cu2B -107.93(13) .
O8 Cu1A Cu3A Cu2B 61.77(13) .
Cu2A Cu1A Cu3A Cu2B -40.137(17) .
Cu3B Cu1A Cu3A Cu2B -56.774(17) .
N31A Cu1A Cu3A Cu2A 38.1(5) .
N41A Cu1A Cu3A Cu2A -160.3(2) .
N53A Cu1A Cu3A Cu2A -165.4(5) .
N23A Cu1A Cu3A Cu2A 11.16(18) .
O3 Cu1A Cu3A Cu2A -67.79(13) .
O8 Cu1A Cu3A Cu2A 101.90(13) .
Cu2B Cu1A Cu3A Cu2A 40.137(17) .
Cu3B Cu1A Cu3A Cu2A -16.637(15) .
N31A Cu1A Cu3A Cu3B 54.8(5) .
N41A Cu1A Cu3A Cu3B -143.7(2) .
N53A Cu1A Cu3A Cu3B -148.8(5) .
N23A Cu1A Cu3A Cu3B 27.80(18) .
O3 Cu1A Cu3A Cu3B -51.16(13) .
O8 Cu1A Cu3A Cu3B 118.54(13) .
Cu2A Cu1A Cu3A Cu3B 16.637(15) .
Cu2B Cu1A Cu3A Cu3B 56.774(17) .
N31A Cu1A Cu3A Cu1B 15.0(5) .
N41A Cu1A Cu3A Cu1B 176.5(2) .
N53A Cu1A Cu3A Cu1B 171.4(5) .
N23A Cu1A Cu3A Cu1B -12.00(18) .
O3 Cu1A Cu3A Cu1B -90.95(13) .
O8 Cu1A Cu3A Cu1B 78.75(13) .
Cu2A Cu1A Cu3A Cu1B -23.158(13) .
Cu2B Cu1A Cu3A Cu1B 16.980(15) .
Cu3B Cu1A Cu3A Cu1B -39.795(11) .
O2A Cu2A Cu1B N31B 159.8(3) .
O1A Cu2A Cu1B N31B -153.1(3) .
N11A Cu2A Cu1B N31B -18.7(3) .
N21A Cu2A Cu1B N31B 35.1(3) .
O4 Cu2A Cu1B N31B -88.5(3) .
Cu2B Cu2A Cu1B N31B 80.7(2) .
Cu3B Cu2A Cu1B N31B -168.5(2) .
Cu3A Cu2A Cu1B N31B 119.9(2) .
Cu1A Cu2A Cu1B N31B 64.5(2) .
O2A Cu2A Cu1B N41B -35.4(4) .
O1A Cu2A Cu1B N41B 11.7(4) .
N11A Cu2A Cu1B N41B 146.1(4) .
N21A Cu2A Cu1B N41B -160.1(4) .
O4 Cu2A Cu1B N41B 76.3(4) .
Cu2B Cu2A Cu1B N41B -114.4(4) .
Cu3B Cu2A Cu1B N41B -3.6(4) .
Cu3A Cu2A Cu1B N41B -75.3(4) .
Cu1A Cu2A Cu1B N41B -130.6(4) .
O2A Cu2A Cu1B N23B 117.9(3) .
O1A Cu2A Cu1B N23B 165.0(3) .
N11A Cu2A Cu1B N23B -60.6(3) .
N21A Cu2A Cu1B N23B -6.8(3) .
O4 Cu2A Cu1B N23B -130.4(3) .
Cu2B Cu2A Cu1B N23B 38.8(2) .
Cu3B Cu2A Cu1B N23B 149.6(3) .
Cu3A Cu2A Cu1B N23B 78.0(2) .
Cu1A Cu2A Cu1B N23B 22.6(3) .
O2A Cu2A Cu1B N53B -30.6(3) .
O1A Cu2A Cu1B N53B 16.5(3) .
N11A Cu2A Cu1B N53B 150.9(3) .
N21A Cu2A Cu1B N53B -155.3(3) .
O4 Cu2A Cu1B N53B 81.1(3) .
Cu2B Cu2A Cu1B N53B -109.66(19) .
Cu3B Cu2A Cu1B N53B 1.16(18) .
Cu3A Cu2A Cu1B N53B -70.51(19) .
Cu1A Cu2A Cu1B N53B -125.85(19) .
O2A Cu2A Cu1B O10 -124.4(2) .
O1A Cu2A Cu1B O10 -77.3(3) .
N11A Cu2A Cu1B O10 57.1(2) .
N21A Cu2A Cu1B O10 110.9(3) .
O4 Cu2A Cu1B O10 -12.7(2) .
Cu2B Cu2A Cu1B O10 156.54(13) .
Cu3B Cu2A Cu1B O10 -92.64(12) .
Cu3A Cu2A Cu1B O10 -164.31(12) .
Cu1A Cu2A Cu1B O10 140.35(13) .
O2A Cu2A Cu1B Cu2B 79.07(19) .
O1A Cu2A Cu1B Cu2B 126.2(2) .
N11A Cu2A Cu1B Cu2B -99.42(19) .
N21A Cu2A Cu1B Cu2B -45.6(2) .
O4 Cu2A Cu1B Cu2B -169.24(19) .
Cu3B Cu2A Cu1B Cu2B 110.82(3) .
Cu3A Cu2A Cu1B Cu2B 39.15(2) .
Cu1A Cu2A Cu1B Cu2B -16.19(3) .
O2A Cu2A Cu1B Cu3B -31.75(18) .
O1A Cu2A Cu1B Cu3B 15.3(2) .
N11A Cu2A Cu1B Cu3B 149.76(19) .
N21A Cu2A Cu1B Cu3B -156.4(2) .
O4 Cu2A Cu1B Cu3B 79.94(19) .
Cu2B Cu2A Cu1B Cu3B -110.82(3) .
Cu3A Cu2A Cu1B Cu3B -71.67(2) .
Cu1A Cu2A Cu1B Cu3B -127.01(3) .
O2A Cu2A Cu1B Cu3A 39.91(18) .
O1A Cu2A Cu1B Cu3A 87.0(2) .
N11A Cu2A Cu1B Cu3A -138.58(19) .
N21A Cu2A Cu1B Cu3A -84.8(2) .
O4 Cu2A Cu1B Cu3A 151.61(19) .
Cu2B Cu2A Cu1B Cu3A -39.15(2) .
Cu3B Cu2A Cu1B Cu3A 71.67(2) .
Cu1A Cu2A Cu1B Cu3A -55.35(3) .
N1B Cu3A Cu1B N31B -15.8(5) .
N51A Cu3A Cu1B N31B -36.6(3) .
N2B Cu3A Cu1B N31B 153.3(3) .
N61A Cu3A Cu1B N31B 133.1(5) .
Cl4 Cu3A Cu1B N31B -119.5(2) .
O5 Cu3A Cu1B N31B 47.8(3) .
Cu2B Cu3A Cu1B N31B -14.7(2) .
Cu2A Cu3A Cu1B N31B -81.1(2) .
Cu1A Cu3A Cu1B N31B -48.7(2) .
Cu3B Cu3A Cu1B N31B -149.2(2) .
N1B Cu3A Cu1B N41B -154.1(5) .
N51A Cu3A Cu1B N41B -175.0(3) .
N2B Cu3A Cu1B N41B 14.9(3) .
N61A Cu3A Cu1B N41B -5.3(5) .
Cl4 Cu3A Cu1B N41B 102.2(2) .
O5 Cu3A Cu1B N41B -90.5(3) .
Cu2B Cu3A Cu1B N41B -153.1(2) .
Cu2A Cu3A Cu1B N41B 140.6(2) .
Cu1A Cu3A Cu1B N41B 173.0(2) .
Cu3B Cu3A Cu1B N41B 72.5(2) .
N1B Cu3A Cu1B N23B 4.9(5) .
N51A Cu3A Cu1B N23B -16.0(3) .
N2B Cu3A Cu1B N23B 173.9(3) .
N61A Cu3A Cu1B N23B 153.7(5) .
Cl4 Cu3A Cu1B N23B -98.9(2) .
O5 Cu3A Cu1B N23B 68.5(3) .
Cu2B Cu3A Cu1B N23B 5.9(2) .
Cu2A Cu3A Cu1B N23B -60.4(2) .
Cu1A Cu3A Cu1B N23B -28.1(2) .
Cu3B Cu3A Cu1B N23B -128.5(2) .
N1B Cu3A Cu1B N53B 154.9(5) .
N51A Cu3A Cu1B N53B 134.1(3) .
N2B Cu3A Cu1B N53B -36.0(3) .
N61A Cu3A Cu1B N53B -56.2(5) .
Cl4 Cu3A Cu1B N53B 51.2(2) .
O5 Cu3A Cu1B N53B -141.5(2) .
Cu2B Cu3A Cu1B N53B 156.0(2) .
Cu2A Cu3A Cu1B N53B 89.6(2) .
Cu1A Cu3A Cu1B N53B 122.0(2) .
Cu3B Cu3A Cu1B N53B 21.5(2) .
N1B Cu3A Cu1B O10 78.8(5) .
N51A Cu3A Cu1B O10 58.0(2) .
N2B Cu3A Cu1B O10 -112.1(2) .
N61A Cu3A Cu1B O10 -132.3(5) .
Cl4 Cu3A Cu1B O10 -24.89(13) .
O5 Cu3A Cu1B O10 142.42(17) .
Cu2B Cu3A Cu1B O10 79.88(11) .
Cu2A Cu3A Cu1B O10 13.53(11) .
Cu1A Cu3A Cu1B O10 45.91(11) .
Cu3B Cu3A Cu1B O10 -54.55(11) .
N1B Cu3A Cu1B Cu2B -1.1(5) .
N51A Cu3A Cu1B Cu2B -21.9(2) .
N2B Cu3A Cu1B Cu2B 168.0(2) .
N61A Cu3A Cu1B Cu2B 147.8(5) .
Cl4 Cu3A Cu1B Cu2B -104.77(7) .
O5 Cu3A Cu1B Cu2B 62.54(14) .
Cu2A Cu3A Cu1B Cu2B -66.35(3) .
Cu1A Cu3A Cu1B Cu2B -33.97(3) .
Cu3B Cu3A Cu1B Cu2B -134.43(4) .
N1B Cu3A Cu1B Cu3B 133.4(5) .
N51A Cu3A Cu1B Cu3B 112.5(2) .
N2B Cu3A Cu1B Cu3B -57.6(2) .
N61A Cu3A Cu1B Cu3B -77.8(5) .
Cl4 Cu3A Cu1B Cu3B 29.65(6) .
O5 Cu3A Cu1B Cu3B -163.03(14) .
Cu2B Cu3A Cu1B Cu3B 134.43(4) .
Cu2A Cu3A Cu1B Cu3B 68.08(2) .
Cu1A Cu3A Cu1B Cu3B 100.46(2) .
N1B Cu3A Cu1B Cu2A 65.3(5) .
N51A Cu3A Cu1B Cu2A 44.5(2) .
N2B Cu3A Cu1B Cu2A -125.6(2) .
N61A Cu3A Cu1B Cu2A -145.9(5) .
Cl4 Cu3A Cu1B Cu2A -38.43(6) .
O5 Cu3A Cu1B Cu2A 128.89(13) .
Cu2B Cu3A Cu1B Cu2A 66.35(3) .
Cu1A Cu3A Cu1B Cu2A 32.377(19) .
Cu3B Cu3A Cu1B Cu2A -68.08(2) .
O2A Cu2A Cu2B O1B 34.0(2) .
O1A Cu2A Cu2B O1B 120.4(2) .
N11A Cu2A Cu2B O1B -142.5(2) .
N21A Cu2A Cu2B O1B -61.5(2) .
O4 Cu2A Cu2B O1B -55.8(5) .
Cu3B Cu2A Cu2B O1B 94.42(15) .
Cu3A Cu2A Cu2B O1B 25.13(15) .
Cu1A Cu2A Cu2B O1B -36.92(15) .
Cu1B Cu2A Cu2B O1B 153.48(15) .
O2A Cu2A Cu2B O2B -51.2(2) .
O1A Cu2A Cu2B O2B 35.19(19) .
N11A Cu2A Cu2B O2B 132.3(2) .
N21A Cu2A Cu2B O2B -146.7(2) .
O4 Cu2A Cu2B O2B -141.0(5) .
Cu3B Cu2A Cu2B O2B 9.22(14) .
Cu3A Cu2A Cu2B O2B -60.08(14) .
Cu1A Cu2A Cu2B O2B -122.13(14) .
Cu1B Cu2A Cu2B O2B 68.28(14) .
O2A Cu2A Cu2B N21B -146.2(2) .
O1A Cu2A Cu2B N21B -59.8(2) .
N11A Cu2A Cu2B N21B 37.3(2) .
N21A Cu2A Cu2B N21B 118.2(2) .
O4 Cu2A Cu2B N21B 123.9(5) .
Cu3B Cu2A Cu2B N21B -85.81(18) .
Cu3A Cu2A Cu2B N21B -155.10(18) .
Cu1A Cu2A Cu2B N21B 142.85(18) .
Cu1B Cu2A Cu2B N21B -26.74(18) .
O2A Cu2A Cu2B N11B 133.6(2) .
O1A Cu2A Cu2B N11B -140.1(2) .
N11A Cu2A Cu2B N11B -43.0(2) .
N21A Cu2A Cu2B N11B 38.0(2) .
O4 Cu2A Cu2B N11B 43.7(5) .
Cu3B Cu2A Cu2B N11B -166.05(16) .
Cu3A Cu2A Cu2B N11B 124.66(16) .
Cu1A Cu2A Cu2B N11B 62.61(16) .
Cu1B Cu2A Cu2B N11B -106.98(16) .
O2A Cu2A Cu2B O6 -142.3(6) .
O1A Cu2A Cu2B O6 -56.0(6) .
N11A Cu2A Cu2B O6 41.1(6) .
N21A Cu2A Cu2B O6 122.1(6) .
O4 Cu2A Cu2B O6 127.8(7) .
Cu3B Cu2A Cu2B O6 -81.9(6) .
Cu3A Cu2A Cu2B O6 -151.2(6) .
Cu1A Cu2A Cu2B O6 146.7(6) .
Cu1B Cu2A Cu2B O6 -22.9(6) .
O2A Cu2A Cu2B Cu3A 8.89(16) .
O1A Cu2A Cu2B Cu3A 95.27(13) .
N11A Cu2A Cu2B Cu3A -167.63(17) .
N21A Cu2A Cu2B Cu3A -86.67(17) .
O4 Cu2A Cu2B Cu3A -81.0(5) .
Cu3B Cu2A Cu2B Cu3A 69.29(2) .
Cu1A Cu2A Cu2B Cu3A -62.052(19) .
Cu1B Cu2A Cu2B Cu3A 128.36(2) .
O2A Cu2A Cu2B Cu1B -119.47(16) .
O1A Cu2A Cu2B Cu1B -33.09(13) .
N11A Cu2A Cu2B Cu1B 64.01(17) .
N21A Cu2A Cu2B Cu1B 144.98(17) .
O4 Cu2A Cu2B Cu1B 150.7(5) .
Cu3B Cu2A Cu2B Cu1B -59.06(2) .
Cu3A Cu2A Cu2B Cu1B -128.36(2) .
Cu1A Cu2A Cu2B Cu1B 169.591(16) .
O2A Cu2A Cu2B Cu3B -60.40(16) .
O1A Cu2A Cu2B Cu3B 25.97(13) .
N11A Cu2A Cu2B Cu3B 123.08(17) .
N21A Cu2A Cu2B Cu3B -155.96(17) .
O4 Cu2A Cu2B Cu3B -150.3(5) .
Cu3A Cu2A Cu2B Cu3B -69.29(2) .
Cu1A Cu2A Cu2B Cu3B -131.35(2) .
Cu1B Cu2A Cu2B Cu3B 59.06(2) .
O2A Cu2A Cu2B Cu1A 70.94(16) .
O1A Cu2A Cu2B Cu1A 157.32(13) .
N11A Cu2A Cu2B Cu1A -105.58(17) .
N21A Cu2A Cu2B Cu1A -24.62(17) .
O4 Cu2A Cu2B Cu1A -18.9(5) .
Cu3B Cu2A Cu2B Cu1A 131.35(2) .
Cu3A Cu2A Cu2B Cu1A 62.052(19) .
Cu1B Cu2A Cu2B Cu1A -169.591(16) .
N1B Cu3A Cu2B O1B -165.5(19) .
N51A Cu3A Cu2B O1B -8.3(4) .
N2B Cu3A Cu2B O1B 179.9(4) .
N61A Cu3A Cu2B O1B 60.0(8) .
Cl4 Cu3A Cu2B O1B -87.5(4) .
O5 Cu3A Cu2B O1B 69.7(4) .
Cu2A Cu3A Cu2B O1B -93.9(4) .
Cu1A Cu3A Cu2B O1B -25.5(4) .
Cu3B Cu3A Cu2B O1B -139.1(4) .
Cu1B Cu3A Cu2B O1B -169.7(4) .
N1B Cu3A Cu2B O2B 7.9(19) .
N51A Cu3A Cu2B O2B 165.1(3) .
N2B Cu3A Cu2B O2B -6.7(3) .
N61A Cu3A Cu2B O2B -126.5(7) .
Cl4 Cu3A Cu2B O2B 85.9(2) .
O5 Cu3A Cu2B O2B -116.9(2) .
Cu2A Cu3A Cu2B O2B 79.55(19) .
Cu1A Cu3A Cu2B O2B 147.88(19) .
Cu3B Cu3A Cu2B O2B 34.29(18) .
Cu1B Cu3A Cu2B O2B 3.68(18) .
N1B Cu3A Cu2B N21B -8.8(19) .
N51A Cu3A Cu2B N21B 148.4(4) .
N2B Cu3A Cu2B N21B -23.4(4) .
N61A Cu3A Cu2B N21B -143.3(8) .
Cl4 Cu3A Cu2B N21B 69.1(4) .
O5 Cu3A Cu2B N21B -133.6(4) .
Cu2A Cu3A Cu2B N21B 62.8(4) .
Cu1A Cu3A Cu2B N21B 131.1(4) .
Cu3B Cu3A Cu2B N21B 17.5(4) .
Cu1B Cu3A Cu2B N21B -13.1(4) .
N1B Cu3A Cu2B N11B -164.3(19) .
N51A Cu3A Cu2B N11B -7.2(3) .
N2B Cu3A Cu2B N11B -179.0(3) .
N61A Cu3A Cu2B N11B 61.2(7) .
Cl4 Cu3A Cu2B N11B -86.4(2) .
O5 Cu3A Cu2B N11B 70.9(2) .
Cu2A Cu3A Cu2B N11B -92.7(2) .
Cu1A Cu3A Cu2B N11B -24.4(2) .
Cu3B Cu3A Cu2B N11B -138.0(2) .
Cu1B Cu3A Cu2B N11B -168.6(2) .
N1B Cu3A Cu2B O6 101.5(19) .
N51A Cu3A Cu2B O6 -101.3(2) .
N2B Cu3A Cu2B O6 86.9(2) .
N61A Cu3A Cu2B O6 -33.0(7) .
Cl4 Cu3A Cu2B O6 179.43(16) .
O5 Cu3A Cu2B O6 -23.3(2) .
Cu2A Cu3A Cu2B O6 173.12(14) .
Cu1A Cu3A Cu2B O6 -118.55(14) .
Cu3B Cu3A Cu2B O6 127.86(14) .
Cu1B Cu3A Cu2B O6 97.25(14) .
N1B Cu3A Cu2B Cu2A -71.6(19) .
N51A Cu3A Cu2B Cu2A 85.57(18) .
N2B Cu3A Cu2B Cu2A -86.23(19) .
N61A Cu3A Cu2B Cu2A 153.9(7) .
Cl4 Cu3A Cu2B Cu2A 6.31(8) .
O5 Cu3A Cu2B Cu2A 163.60(14) .
Cu1A Cu3A Cu2B Cu2A 68.32(2) .
Cu3B Cu3A Cu2B Cu2A -45.26(2) .
Cu1B Cu3A Cu2B Cu2A -75.88(3) .
N1B Cu3A Cu2B Cu1B 4.3(19) .
N51A Cu3A Cu2B Cu1B 161.44(18) .
N2B Cu3A Cu2B Cu1B -10.36(19) .
N61A Cu3A Cu2B Cu1B -130.2(7) .
Cl4 Cu3A Cu2B Cu1B 82.19(8) .
O5 Cu3A Cu2B Cu1B -120.53(14) .
Cu2A Cu3A Cu2B Cu1B 75.88(3) .
Cu1A Cu3A Cu2B Cu1B 144.20(3) .
Cu3B Cu3A Cu2B Cu1B 30.61(3) .
N1B Cu3A Cu2B Cu3B -26.4(19) .
N51A Cu3A Cu2B Cu3B 130.83(18) .
N2B Cu3A Cu2B Cu3B -40.97(19) .
N61A Cu3A Cu2B Cu3B -160.8(7) .
Cl4 Cu3A Cu2B Cu3B 51.57(7) .
O5 Cu3A Cu2B Cu3B -151.14(14) .
Cu2A Cu3A Cu2B Cu3B 45.26(2) .
Cu1A Cu3A Cu2B Cu3B 113.586(19) .
Cu1B Cu3A Cu2B Cu3B -30.61(3) .
N1B Cu3A Cu2B Cu1A -139.9(19) .
N51A Cu3A Cu2B Cu1A 17.24(18) .
N2B Cu3A Cu2B Cu1A -154.55(19) .
N61A Cu3A Cu2B Cu1A 85.6(7) .
Cl4 Cu3A Cu2B Cu1A -62.01(7) .
O5 Cu3A Cu2B Cu1A 95.27(14) .
Cu2A Cu3A Cu2B Cu1A -68.32(2) .
Cu3B Cu3A Cu2B Cu1A -113.586(19) .
Cu1B Cu3A Cu2B Cu1A -144.20(3) .
N31B Cu1B Cu2B O1B 177.1(4) .
N41B Cu1B Cu2B O1B 49.5(5) .
N23B Cu1B Cu2B O1B -160.0(5) .
N53B Cu1B Cu2B O1B -11.5(4) .
O10 Cu1B Cu2B O1B -92.2(4) .
Cu3B Cu1B Cu2B O1B -25.4(3) .
Cu2A Cu1B Cu2B O1B -72.1(3) .
Cu3A Cu1B Cu2B O1B 9.3(3) .
N31B Cu1B Cu2B O2B 164.3(3) .
N41B Cu1B Cu2B O2B 36.7(4) .
N23B Cu1B Cu2B O2B -172.8(4) .
N53B Cu1B Cu2B O2B -24.3(2) .
O10 Cu1B Cu2B O2B -104.9(2) .
Cu3B Cu1B Cu2B O2B -38.16(17) .
Cu2A Cu1B Cu2B O2B -84.88(18) .
Cu3A Cu1B Cu2B O2B -3.48(17) .
N31B Cu1B Cu2B N21B -25.9(4) .
N41B Cu1B Cu2B N21B -153.5(5) .
N23B Cu1B Cu2B N21B -3.1(6) .
N53B Cu1B Cu2B N21B 145.5(4) .
O10 Cu1B Cu2B N21B 64.8(4) .
Cu3B Cu1B Cu2B N21B 131.6(4) .
Cu2A Cu1B Cu2B N21B 84.9(4) .
Cu3A Cu1B Cu2B N21B 166.3(4) .
N31B Cu1B Cu2B N11B -22.0(3) .
N41B Cu1B Cu2B N11B -149.6(4) .
N23B Cu1B Cu2B N11B 0.9(4) .
N53B Cu1B Cu2B N11B 149.4(2) .
O10 Cu1B Cu2B N11B 68.7(2) .
Cu3B Cu1B Cu2B N11B 135.52(17) .
Cu2A Cu1B Cu2B N11B 88.80(17) .
Cu3A Cu1B Cu2B N11B 170.21(18) .
N31B Cu1B Cu2B O6 63.8(2) .
N41B Cu1B Cu2B O6 -63.8(4) .
N23B Cu1B Cu2B O6 86.6(4) .
N53B Cu1B Cu2B O6 -124.8(2) .
O10 Cu1B Cu2B O6 154.52(17) .
Cu3B Cu1B Cu2B O6 -138.71(14) .
Cu2A Cu1B Cu2B O6 174.58(14) .
Cu3A Cu1B Cu2B O6 -104.02(14) .
N31B Cu1B Cu2B Cu2A -110.8(2) .
N41B Cu1B Cu2B Cu2A 121.6(3) .
N23B Cu1B Cu2B Cu2A -87.9(4) .
N53B Cu1B Cu2B Cu2A 60.60(17) .
O10 Cu1B Cu2B Cu2A -20.05(10) .
Cu3B Cu1B Cu2B Cu2A 46.72(2) .
Cu3A Cu1B Cu2B Cu2A 81.41(3) .
N31B Cu1B Cu2B Cu3A 167.8(2) .
N41B Cu1B Cu2B Cu3A 40.2(3) .
N23B Cu1B Cu2B Cu3A -169.3(4) .
N53B Cu1B Cu2B Cu3A -20.81(18) .
O10 Cu1B Cu2B Cu3A -101.46(11) .
Cu3B Cu1B Cu2B Cu3A -34.69(3) .
Cu2A Cu1B Cu2B Cu3A -81.41(3) .
N31B Cu1B Cu2B Cu3B -157.5(2) .
N41B Cu1B Cu2B Cu3B 74.9(3) .
N23B Cu1B Cu2B Cu3B -134.7(4) .
N53B Cu1B Cu2B Cu3B 13.88(17) .
O10 Cu1B Cu2B Cu3B -66.77(10) .
Cu2A Cu1B Cu2B Cu3B -46.72(2) .
Cu3A Cu1B Cu2B Cu3B 34.69(3) .
N31B Cu1B Cu2B Cu1A -92.2(2) .
N41B Cu1B Cu2B Cu1A 140.3(3) .
N23B Cu1B Cu2B Cu1A -69.3(4) .
N53B Cu1B Cu2B Cu1A 79.25(18) .
O10 Cu1B Cu2B Cu1A -1.40(11) .
Cu3B Cu1B Cu2B Cu1A 65.37(4) .
Cu2A Cu1B Cu2B Cu1A 18.66(3) .
Cu3A Cu1B Cu2B Cu1A 100.06(5) .
N31A Cu1A Cu2B O1B -164.9(3) .
N41A Cu1A Cu2B O1B -20.5(4) .
N53A Cu1A Cu2B O1B 4.9(3) .
N23A Cu1A Cu2B O1B 149.2(4) .
O3 Cu1A Cu2B O1B 88.5(3) .
O8 Cu1A Cu2B O1B -87.1(3) .
Cu3A Cu1A Cu2B O1B 15.9(2) .
Cu2A Cu1A Cu2B O1B 116.0(2) .
Cu3B Cu1A Cu2B O1B 81.5(2) .
N31A Cu1A Cu2B O2B 148.0(3) .
N41A Cu1A Cu2B O2B -67.5(4) .
N53A Cu1A Cu2B O2B -42.1(3) .
N23A Cu1A Cu2B O2B 102.2(3) .
O3 Cu1A Cu2B O2B 41.5(2) .
O8 Cu1A Cu2B O2B -134.1(2) .
Cu3A Cu1A Cu2B O2B -31.10(18) .
Cu2A Cu1A Cu2B O2B 68.99(18) .
Cu3B Cu1A Cu2B O2B 34.49(17) .
N31A Cu1A Cu2B N21B 26.9(3) .
N41A Cu1A Cu2B N21B 171.4(4) .
N53A Cu1A Cu2B N21B -163.2(3) .
N23A Cu1A Cu2B N21B -18.9(3) .
O3 Cu1A Cu2B N21B -79.6(3) .
O8 Cu1A Cu2B N21B 104.8(3) .
Cu3A Cu1A Cu2B N21B -152.2(2) .
Cu2A Cu1A Cu2B N21B -52.1(2) .
Cu3B Cu1A Cu2B N21B -86.6(2) .
N31A Cu1A Cu2B N11B -22.9(3) .
N41A Cu1A Cu2B N11B 121.6(4) .
N53A Cu1A Cu2B N11B 147.0(3) .
N23A Cu1A Cu2B N11B -68.7(3) .
O3 Cu1A Cu2B N11B -129.4(2) .
O8 Cu1A Cu2B N11B 55.0(2) .
Cu3A Cu1A Cu2B N11B 157.98(18) .
Cu2A Cu1A Cu2B N11B -101.93(18) .
Cu3B Cu1A Cu2B N11B -136.43(18) .
N31A Cu1A Cu2B O6 -92.0(3) .
N41A Cu1A Cu2B O6 52.5(4) .
N53A Cu1A Cu2B O6 77.8(3) .
N23A Cu1A Cu2B O6 -137.9(3) .
O3 Cu1A Cu2B O6 161.4(2) .
O8 Cu1A Cu2B O6 -14.1(2) .
Cu3A Cu1A Cu2B O6 88.84(16) .
Cu2A Cu1A Cu2B O6 -171.07(16) .
Cu3B Cu1A Cu2B O6 154.43(16) .
N31A Cu1A Cu2B Cu2A 79.0(2) .
N41A Cu1A Cu2B Cu2A -136.5(3) .
N53A Cu1A Cu2B Cu2A -111.1(2) .
N23A Cu1A Cu2B Cu2A 33.2(3) .
O3 Cu1A Cu2B Cu2A -27.50(13) .
O8 Cu1A Cu2B Cu2A 156.92(13) .
Cu3A Cu1A Cu2B Cu2A -100.09(3) .
Cu3B Cu1A Cu2B Cu2A -34.505(18) .
N31A Cu1A Cu2B Cu3A 179.1(2) .
N41A Cu1A Cu2B Cu3A -36.4(3) .
N53A Cu1A Cu2B Cu3A -11.0(2) .
N23A Cu1A Cu2B Cu3A 133.3(3) .
O3 Cu1A Cu2B Cu3A 72.59(13) .
O8 Cu1A Cu2B Cu3A -102.98(13) .
Cu2A Cu1A Cu2B Cu3A 100.09(3) .
Cu3B Cu1A Cu2B Cu3A 65.59(2) .
N31A Cu1A Cu2B Cu1B 59.6(2) .
N41A Cu1A Cu2B Cu1B -155.9(3) .
N53A Cu1A Cu2B Cu1B -130.5(2) .
N23A Cu1A Cu2B Cu1B 13.8(3) .
O3 Cu1A Cu2B Cu1B -46.91(13) .
O8 Cu1A Cu2B Cu1B 137.51(13) .
Cu3A Cu1A Cu2B Cu1B -119.51(4) .
Cu2A Cu1A Cu2B Cu1B -19.41(3) .
Cu3B Cu1A Cu2B Cu1B -53.92(3) .
N31A Cu1A Cu2B Cu3B 113.5(2) .
N41A Cu1A Cu2B Cu3B -102.0(3) .
N53A Cu1A Cu2B Cu3B -76.6(2) .
N23A Cu1A Cu2B Cu3B 67.7(3) .
O3 Cu1A Cu2B Cu3B 7.00(13) .
O8 Cu1A Cu2B Cu3B -168.57(13) .
Cu3A Cu1A Cu2B Cu3B -65.59(2) .
Cu2A Cu1A Cu2B Cu3B 34.505(18) .
O2A Cu2A Cu3B N1A 12.1(19) .
O1A Cu2A Cu3B N1A -159.4(19) .
N11A Cu2A Cu3B N1A -168.6(19) .
N21A Cu2A Cu3B N1A -3.7(19) .
O4 Cu2A Cu3B N1A 96.3(19) .
Cu2B Cu2A Cu3B N1A -75.0(19) .
Cu3A Cu2A Cu3B N1A -26.4(19) .
Cu1A Cu2A Cu3B N1A 2.3(19) .
Cu1B Cu2A Cu3B N1A -135.4(19) .
O2A Cu2A Cu3B N61B 144(2) .
O1A Cu2A Cu3B N61B -28(2) .
N11A Cu2A Cu3B N61B -37(2) .
N21A Cu2A Cu3B N61B 128(2) .
O4 Cu2A Cu3B N61B -132(2) .
Cu2B Cu2A Cu3B N61B 56(2) .
Cu3A Cu2A Cu3B N61B 105(2) .
Cu1A Cu2A Cu3B N61B 134(2) .
Cu1B Cu2A Cu3B N61B -4(2) .
O2A Cu2A Cu3B N2A -7.5(3) .
O1A Cu2A Cu3B N2A -179.1(4) .
N11A Cu2A Cu3B N2A 171.7(3) .
N21A Cu2A Cu3B N2A -23.4(5) .
O4 Cu2A Cu3B N2A 76.6(2) .
Cu2B Cu2A Cu3B N2A -94.71(19) .
Cu3A Cu2A Cu3B N2A -46.10(19) .
Cu1A Cu2A Cu3B N2A -17.4(2) .
Cu1B Cu2A Cu3B N2A -155.11(19) .
O2A Cu2A Cu3B N51B 149.3(3) .
O1A Cu2A Cu3B N51B -22.3(4) .
N11A Cu2A Cu3B N51B -31.4(3) .
N21A Cu2A Cu3B N51B 133.4(5) .
O4 Cu2A Cu3B N51B -126.6(2) .
Cu2B Cu2A Cu3B N51B 62.12(17) .
Cu3A Cu2A Cu3B N51B 110.72(17) .
Cu1A Cu2A Cu3B N51B 139.46(17) .
Cu1B Cu2A Cu3B N51B 1.71(17) .
O2A Cu2A Cu3B O7 -111.0(2) .
O1A Cu2A Cu3B O7 77.4(4) .
N11A Cu2A Cu3B O7 68.3(3) .
N21A Cu2A Cu3B O7 -126.9(5) .
O4 Cu2A Cu3B O7 -26.9(2) .
Cu2B Cu2A Cu3B O7 161.80(16) .
Cu3A Cu2A Cu3B O7 -149.59(16) .
Cu1A Cu2A Cu3B O7 -120.85(16) .
Cu1B Cu2A Cu3B O7 101.39(16) .
O2A Cu2A Cu3B Cu1B 147.58(19) .
O1A Cu2A Cu3B Cu1B -24.0(4) .
N11A Cu2A Cu3B Cu1B -33.1(2) .
N21A Cu2A Cu3B Cu1B 131.7(4) .
O4 Cu2A Cu3B Cu1B -128.27(15) .
Cu2B Cu2A Cu3B Cu1B 60.41(2) .
Cu3A Cu2A Cu3B Cu1B 109.014(19) .
Cu1A Cu2A Cu3B Cu1B 137.75(3) .
O2A Cu2A Cu3B Cu2B 87.18(19) .
O1A Cu2A Cu3B Cu2B -84.4(4) .
N11A Cu2A Cu3B Cu2B -93.5(2) .
N21A Cu2A Cu3B Cu2B 71.3(4) .
O4 Cu2A Cu3B Cu2B 171.32(15) .
Cu3A Cu2A Cu3B Cu2B 48.61(2) .
Cu1A Cu2A Cu3B Cu2B 77.34(3) .
Cu1B Cu2A Cu3B Cu2B -60.41(2) .
O2A Cu2A Cu3B Cu3A 38.57(19) .
O1A Cu2A Cu3B Cu3A -133.0(4) .
N11A Cu2A Cu3B Cu3A -142.2(2) .
N21A Cu2A Cu3B Cu3A 22.7(4) .
O4 Cu2A Cu3B Cu3A 122.71(15) .
Cu2B Cu2A Cu3B Cu3A -48.61(2) .
Cu1A Cu2A Cu3B Cu3A 28.74(3) .
Cu1B Cu2A Cu3B Cu3A -109.014(19) .
O2A Cu2A Cu3B Cu1A 9.83(19) .
O1A Cu2A Cu3B Cu1A -161.7(4) .
N11A Cu2A Cu3B Cu1A -170.9(2) .
N21A Cu2A Cu3B Cu1A -6.1(4) .
O4 Cu2A Cu3B Cu1A 93.98(15) .
Cu2B Cu2A Cu3B Cu1A -77.34(3) .
Cu3A Cu2A Cu3B Cu1A -28.74(3) .
Cu1B Cu2A Cu3B Cu1A -137.75(3) .
N31B Cu1B Cu3B N1A 30.2(5) .
N41B Cu1B Cu3B N1A -177.8(3) .
N23B Cu1B Cu3B N1A -15.0(3) .
N53B Cu1B Cu3B N1A -173.0(5) .
O10 Cu1B Cu3B N1A 70.4(2) .
Cu2B Cu1B Cu3B N1A -31.95(19) .
Cu2A Cu1B Cu3B N1A 4.22(19) .
Cu3A Cu1B Cu3B N1A -50.06(19) .
N31B Cu1B Cu3B N61B -154.4(5) .
N41B Cu1B Cu3B N61B -2.3(3) .
N23B Cu1B Cu3B N61B 160.4(2) .
N53B Cu1B Cu3B N61B 2.5(5) .
O10 Cu1B Cu3B N61B -114.2(2) .
Cu2B Cu1B Cu3B N61B 143.49(18) .
Cu2A Cu1B Cu3B N61B 179.66(18) .
Cu3A Cu1B Cu3B N61B 125.38(18) .
N31B Cu1B Cu3B N2A 78.6(6) .
N41B Cu1B Cu3B N2A -129.3(4) .
N23B Cu1B Cu3B N2A 33.4(4) .
N53B Cu1B Cu3B N2A -124.5(6) .
O10 Cu1B Cu3B N2A 118.8(4) .
Cu2B Cu1B Cu3B N2A 16.5(4) .
Cu2A Cu1B Cu3B N2A 52.6(4) .
Cu3A Cu1B Cu3B N2A -1.6(4) .
N31B Cu1B Cu3B N51B -149.9(6) .
N41B Cu1B Cu3B N51B 2.2(5) .
N23B Cu1B Cu3B N51B 164.9(4) .
N53B Cu1B Cu3B N51B 7.0(6) .
O10 Cu1B Cu3B N51B -109.7(4) .
Cu2B Cu1B Cu3B N51B 148.0(4) .
Cu2A Cu1B Cu3B N51B -175.8(4) .
Cu3A Cu1B Cu3B N51B 129.9(4) .
N31B Cu1B Cu3B O7 -63.1(5) .
N41B Cu1B Cu3B O7 89.0(2) .
N23B Cu1B Cu3B O7 -108.3(2) .
N53B Cu1B Cu3B O7 93.8(5) .
O10 Cu1B Cu3B O7 -22.9(2) .
Cu2B Cu1B Cu3B O7 -125.19(15) .
Cu2A Cu1B Cu3B O7 -89.02(15) .
Cu3A Cu1B Cu3B O7 -143.30(15) .
N31B Cu1B Cu3B Cu2A 25.9(4) .
N41B Cu1B Cu3B Cu2A 178.0(2) .
N23B Cu1B Cu3B Cu2A -19.26(17) .
N53B Cu1B Cu3B Cu2A -177.2(4) .
O10 Cu1B Cu3B Cu2A 66.16(12) .
Cu2B Cu1B Cu3B Cu2A -36.173(18) .
Cu3A Cu1B Cu3B Cu2A -54.283(17) .
N31B Cu1B Cu3B Cu2B 62.1(4) .
N41B Cu1B Cu3B Cu2B -145.8(2) .
N23B Cu1B Cu3B Cu2B 16.91(17) .
N53B Cu1B Cu3B Cu2B -141.0(4) .
O10 Cu1B Cu3B Cu2B 102.33(12) .
Cu2A Cu1B Cu3B Cu2B 36.173(18) .
Cu3A Cu1B Cu3B Cu2B -18.110(15) .
N31B Cu1B Cu3B Cu3A 80.2(4) .
N41B Cu1B Cu3B Cu3A -127.7(2) .
N23B Cu1B Cu3B Cu3A 35.02(17) .
N53B Cu1B Cu3B Cu3A -122.9(4) .
O10 Cu1B Cu3B Cu3A 120.44(12) .
Cu2B Cu1B Cu3B Cu3A 18.110(15) .
Cu2A Cu1B Cu3B Cu3A 54.283(17) .
N31B Cu1B Cu3B Cu1A 44.1(4) .
N41B Cu1B Cu3B Cu1A -163.8(2) .
N23B Cu1B Cu3B Cu1A -1.10(17) .
N53B Cu1B Cu3B Cu1A -159.0(4) .
O10 Cu1B Cu3B Cu1A 84.32(12) .
Cu2B Cu1B Cu3B Cu1A -18.016(13) .
Cu2A Cu1B Cu3B Cu1A 18.157(15) .
Cu3A Cu1B Cu3B Cu1A -36.125(11) .
O1B Cu2B Cu3B N1A -78.2(3) .
O2B Cu2B Cu3B N1A -153.8(4) .
N21B Cu2B Cu3B N1A 93.8(3) .
N11B Cu2B Cu3B N1A 31.0(4) .
O6 Cu2B Cu3B N1A 172.0(3) .
Cu2A Cu2B Cu3B N1A 10.1(3) .
Cu3A Cu2B Cu3B N1A -94.4(3) .
Cu1B Cu2B Cu3B N1A 113.5(3) .
Cu1A Cu2B Cu3B N1A -36.7(3) .
O1B Cu2B Cu3B N61B 98.2(3) .
O2B Cu2B Cu3B N61B 22.6(4) .
N21B Cu2B Cu3B N61B -89.8(3) .
N11B Cu2B Cu3B N61B -152.6(4) .
O6 Cu2B Cu3B N61B -11.6(3) .
Cu2A Cu2B Cu3B N61B -173.5(3) .
Cu3A Cu2B Cu3B N61B 82.0(3) .
Cu1B Cu2B Cu3B N61B -70.2(3) .
Cu1A Cu2B Cu3B N61B 139.7(3) .
O1B Cu2B Cu3B N2A -3.0(2) .
O2B Cu2B Cu3B N2A -78.6(3) .
N21B Cu2B Cu3B N2A 169.0(3) .
N11B Cu2B Cu3B N2A 106.2(3) .
O6 Cu2B Cu3B N2A -112.8(3) .
Cu2A Cu2B Cu3B N2A 85.30(19) .
Cu3A Cu2B Cu3B N2A -19.22(19) .
Cu1B Cu2B Cu3B N2A -171.37(19) .
Cu1A Cu2B Cu3B N2A 38.52(19) .
O1B Cu2B Cu3B N51B 155.6(2) .
O2B Cu2B Cu3B N51B 80.0(3) .
N21B Cu2B Cu3B N51B -32.4(2) .
N11B Cu2B Cu3B N51B -95.2(3) .
O6 Cu2B Cu3B N51B 45.8(2) .
Cu2A Cu2B Cu3B N51B -116.08(17) .
Cu3A Cu2B Cu3B N51B 139.41(17) .
Cu1B Cu2B Cu3B N51B -12.75(17) .
Cu1A Cu2B Cu3B N51B -162.86(17) .
O1B Cu2B Cu3B O7 -110.9(3) .
O2B Cu2B Cu3B O7 173.5(3) .
N21B Cu2B Cu3B O7 61.0(3) .
N11B Cu2B Cu3B O7 -1.7(3) .
O6 Cu2B Cu3B O7 139.2(3) .
Cu2A Cu2B Cu3B O7 -22.6(2) .
Cu3A Cu2B Cu3B O7 -127.1(2) .
Cu1B Cu2B Cu3B O7 80.7(2) .
Cu1A Cu2B Cu3B O7 -69.4(2) .
O1B Cu2B Cu3B Cu2A -88.30(16) .
O2B Cu2B Cu3B Cu2A -163.9(2) .
N21B Cu2B Cu3B Cu2A 83.66(18) .
N11B Cu2B Cu3B Cu2A 20.9(2) .
O6 Cu2B Cu3B Cu2A 161.87(18) .
Cu3A Cu2B Cu3B Cu2A -104.51(3) .
Cu1B Cu2B Cu3B Cu2A 103.33(3) .
Cu1A Cu2B Cu3B Cu2A -46.78(2) .
O1B Cu2B Cu3B Cu1B 168.37(16) .
O2B Cu2B Cu3B Cu1B 92.8(2) .
N21B Cu2B Cu3B Cu1B -19.67(18) .
N11B Cu2B Cu3B Cu1B -82.4(2) .
O6 Cu2B Cu3B Cu1B 58.53(17) .
Cu2A Cu2B Cu3B Cu1B -103.33(3) .
Cu3A Cu2B Cu3B Cu1B 152.15(2) .
Cu1A Cu2B Cu3B Cu1B -150.11(2) .
O1B Cu2B Cu3B Cu3A 16.21(16) .
O2B Cu2B Cu3B Cu3A -59.4(2) .
N21B Cu2B Cu3B Cu3A -171.83(19) .
N11B Cu2B Cu3B Cu3A 125.4(2) .
O6 Cu2B Cu3B Cu3A -93.62(17) .
Cu2A Cu2B Cu3B Cu3A 104.51(3) .
Cu1B Cu2B Cu3B Cu3A -152.15(2) .
Cu1A Cu2B Cu3B Cu3A 57.736(19) .
O1B Cu2B Cu3B Cu1A -41.52(16) .
O2B Cu2B Cu3B Cu1A -117.1(2) .
N21B Cu2B Cu3B Cu1A 130.44(18) .
N11B Cu2B Cu3B Cu1A 67.7(2) .
O6 Cu2B Cu3B Cu1A -151.36(18) .
Cu2A Cu2B Cu3B Cu1A 46.78(2) .
Cu3A Cu2B Cu3B Cu1A -57.736(19) .
Cu1B Cu2B Cu3B Cu1A 150.11(2) .
N1B Cu3A Cu3B N1A 46.7(3) .
N51A Cu3A Cu3B N1A -29.0(3) .
N2B Cu3A Cu3B N1A 160.0(3) .
N61A Cu3A Cu3B N1A -143.1(3) .
Cl4 Cu3A Cu3B N1A -80.7(2) .
O5 Cu3A Cu3B N1A 93.8(3) .
Cu2B Cu3A Cu3B N1A 43.7(2) .
Cu2A Cu3A Cu3B N1A 3.2(2) .
Cu1A Cu3A Cu3B N1A -18.9(2) .
Cu1B Cu3A Cu3B N1A 67.0(2) .
N1B Cu3A Cu3B N61B -131.1(3) .
N51A Cu3A Cu3B N61B 153.3(3) .
N2B Cu3A Cu3B N61B -17.7(3) .
N61A Cu3A Cu3B N61B 39.2(3) .
Cl4 Cu3A Cu3B N61B 101.5(2) .
O5 Cu3A Cu3B N61B -84.0(3) .
Cu2B Cu3A Cu3B N61B -134.1(2) .
Cu2A Cu3A Cu3B N61B -174.5(2) .
Cu1A Cu3A Cu3B N61B 163.3(2) .
Cu1B Cu3A Cu3B N61B -110.7(2) .
N1B Cu3A Cu3B N2A 158.6(3) .
N51A Cu3A Cu3B N2A 82.9(3) .
N2B Cu3A Cu3B N2A -88.1(3) .
N61A Cu3A Cu3B N2A -31.2(3) .
Cl4 Cu3A Cu3B N2A 31.2(2) .
O5 Cu3A Cu3B N2A -154.3(3) .
Cu2B Cu3A Cu3B N2A 155.6(2) .
Cu2A Cu3A Cu3B N2A 115.1(2) .
Cu1A Cu3A Cu3B N2A 92.9(2) .
Cu1B Cu3A Cu3B N2A 178.9(2) .
N1B Cu3A Cu3B N51B -39.8(3) .
N51A Cu3A Cu3B N51B -115.5(3) .
N2B Cu3A Cu3B N51B 73.5(3) .
N61A Cu3A Cu3B N51B 130.4(3) .
Cl4 Cu3A Cu3B N51B -167.22(18) .
O5 Cu3A Cu3B N51B 7.3(3) .
Cu2B Cu3A Cu3B N51B -42.84(17) .
Cu2A Cu3A Cu3B N51B -83.30(17) .
Cu1A Cu3A Cu3B N51B -105.45(17) .
Cu1B Cu3A Cu3B N51B -19.50(17) .
N1B Cu3A Cu3B O7 94.9(3) .
N51A Cu3A Cu3B O7 19.2(3) .
N2B Cu3A Cu3B O7 -151.8(3) .
N61A Cu3A Cu3B O7 -94.9(3) .
Cl4 Cu3A Cu3B O7 -32.5(2) .
O5 Cu3A Cu3B O7 142.0(3) .
Cu2B Cu3A Cu3B O7 91.9(2) .
Cu2A Cu3A Cu3B O7 51.4(2) .
Cu1A Cu3A Cu3B O7 29.3(2) .
Cu1B Cu3A Cu3B O7 115.2(2) .
N1B Cu3A Cu3B Cu2A 43.5(2) .
N51A Cu3A Cu3B Cu2A -32.2(2) .
N2B Cu3A Cu3B Cu2A 156.8(2) .
N61A Cu3A Cu3B Cu2A -146.3(2) .
Cl4 Cu3A Cu3B Cu2A -83.92(6) .
O5 Cu3A Cu3B Cu2A 90.6(2) .
Cu2B Cu3A Cu3B Cu2A 40.46(2) .
Cu1A Cu3A Cu3B Cu2A -22.15(2) .
Cu1B Cu3A Cu3B Cu2A 63.803(19) .
N1B Cu3A Cu3B Cu1B -20.3(2) .
N51A Cu3A Cu3B Cu1B -96.0(2) .
N2B Cu3A Cu3B Cu1B 93.0(2) .
N61A Cu3A Cu3B Cu1B 149.9(2) .
Cl4 Cu3A Cu3B Cu1B -147.73(6) .
O5 Cu3A Cu3B Cu1B 26.8(2) .
Cu2B Cu3A Cu3B Cu1B -23.34(2) .
Cu2A Cu3A Cu3B Cu1B -63.803(19) .
Cu1A Cu3A Cu3B Cu1B -85.96(2) .
N1B Cu3A Cu3B Cu2B 3.0(2) .
N51A Cu3A Cu3B Cu2B -72.6(2) .
N2B Cu3A Cu3B Cu2B 116.3(2) .
N61A Cu3A Cu3B Cu2B 173.3(2) .
Cl4 Cu3A Cu3B Cu2B -124.39(6) .
O5 Cu3A Cu3B Cu2B 50.1(2) .
Cu2A Cu3A Cu3B Cu2B -40.46(2) .
Cu1A Cu3A Cu3B Cu2B -62.62(2) .
Cu1B Cu3A Cu3B Cu2B 23.34(2) .
N1B Cu3A Cu3B Cu1A 65.6(2) .
N51A Cu3A Cu3B Cu1A -10.0(2) .
N2B Cu3A Cu3B Cu1A 179.0(2) .
N61A Cu3A Cu3B Cu1A -124.1(2) .
Cl4 Cu3A Cu3B Cu1A -61.77(6) .
O5 Cu3A Cu3B Cu1A 112.7(2) .
Cu2B Cu3A Cu3B Cu1A 62.62(2) .
Cu2A Cu3A Cu3B Cu1A 22.15(2) .
Cu1B Cu3A Cu3B Cu1A 85.96(2) .
N31A Cu1A Cu3B N1A -22.1(6) .
N41A Cu1A Cu3B N1A -169.4(6) .
N53A Cu1A Cu3B N1A 148.8(5) .
N23A Cu1A Cu3B N1A -1.4(6) .
O3 Cu1A Cu3B N1A -108.2(5) .
O8 Cu1A Cu3B N1A 74.0(5) .
Cu3A Cu1A Cu3B N1A 135.3(5) .
Cu2A Cu1A Cu3B N1A -0.6(5) .
Cu2B Cu1A Cu3B N1A 63.7(5) .
N31A Cu1A Cu3B N61B 166.9(5) .
N41A Cu1A Cu3B N61B 19.6(5) .
N53A Cu1A Cu3B N61B -22.2(5) .
N23A Cu1A Cu3B N61B -172.4(5) .
O3 Cu1A Cu3B N61B 80.7(5) .
O8 Cu1A Cu3B N61B -97.0(4) .
Cu3A Cu1A Cu3B N61B -35.8(4) .
Cu2A Cu1A Cu3B N61B -171.7(4) .
Cu2B Cu1A Cu3B N61B -107.3(4) .
N31A Cu1A Cu3B N2A 138.9(3) .
N41A Cu1A Cu3B N2A -8.4(4) .
N53A Cu1A Cu3B N2A -50.2(3) .
N23A Cu1A Cu3B N2A 159.6(4) .
O3 Cu1A Cu3B N2A 52.7(3) .
O8 Cu1A Cu3B N2A -125.0(3) .
Cu3A Cu1A Cu3B N2A -63.8(2) .
Cu2A Cu1A Cu3B N2A 160.3(2) .
Cu2B Cu1A Cu3B N2A -135.3(2) .
N31A Cu1A Cu3B N51B -67.2(3) .
N41A Cu1A Cu3B N51B 145.5(3) .
N53A Cu1A Cu3B N51B 103.7(3) .
N23A Cu1A Cu3B N51B -46.5(3) .
O3 Cu1A Cu3B N51B -153.3(2) .
O8 Cu1A Cu3B N51B 28.9(2) .
Cu3A Cu1A Cu3B N51B 90.16(18) .
Cu2A Cu1A Cu3B N51B -45.73(18) .
Cu2B Cu1A Cu3B N51B 18.64(18) .
N31A Cu1A Cu3B O7 41.9(3) .
N41A Cu1A Cu3B O7 -105.4(3) .
N53A Cu1A Cu3B O7 -147.2(3) .
N23A Cu1A Cu3B O7 62.6(3) .
O3 Cu1A Cu3B O7 -44.3(2) .
O8 Cu1A Cu3B O7 138.01(19) .
Cu3A Cu1A Cu3B O7 -160.76(16) .
Cu2A Cu1A Cu3B O7 63.34(16) .
Cu2B Cu1A Cu3B O7 127.71(16) .
N31A Cu1A Cu3B Cu2A -21.4(2) .
N41A Cu1A Cu3B Cu2A -168.8(3) .
N53A Cu1A Cu3B Cu2A 149.5(2) .
N23A Cu1A Cu3B Cu2A -0.7(3) .
O3 Cu1A Cu3B Cu2A -107.60(15) .
O8 Cu1A Cu3B Cu2A 74.67(12) .
Cu3A Cu1A Cu3B Cu2A 135.90(4) .
Cu2B Cu1A Cu3B Cu2A 64.37(3) .
N31A Cu1A Cu3B Cu1B -60.9(2) .
N41A Cu1A Cu3B Cu1B 151.8(3) .
N53A Cu1A Cu3B Cu1B 110.0(2) .
N23A Cu1A Cu3B Cu1B -40.2(3) .
O3 Cu1A Cu3B Cu1B -147.07(15) .
O8 Cu1A Cu3B Cu1B 35.20(12) .
Cu3A Cu1A Cu3B Cu1B 96.43(2) .
Cu2A Cu1A Cu3B Cu1B -39.47(3) .
Cu2B Cu1A Cu3B Cu1B 24.901(17) .
N31A Cu1A Cu3B Cu2B -85.8(2) .
N41A Cu1A Cu3B Cu2B 126.9(3) .
N53A Cu1A Cu3B Cu2B 85.1(2) .
N23A Cu1A Cu3B Cu2B -65.1(3) .
O3 Cu1A Cu3B Cu2B -171.97(15) .
O8 Cu1A Cu3B Cu2B 10.30(12) .
Cu3A Cu1A Cu3B Cu2B 71.53(2) .
Cu2A Cu1A Cu3B Cu2B -64.37(3) .
N31A Cu1A Cu3B Cu3A -157.3(2) .
N41A Cu1A Cu3B Cu3A 55.3(3) .
N53A Cu1A Cu3B Cu3A 13.6(2) .
N23A Cu1A Cu3B Cu3A -136.6(3) .
O3 Cu1A Cu3B Cu3A 116.50(15) .
O8 Cu1A Cu3B Cu3A -61.23(12) .
Cu2A Cu1A Cu3B Cu3A -135.90(4) .
Cu2B Cu1A Cu3B Cu3A -71.53(2) .
O2A Cu2A O1A N1A -4.4(4) .
N11A Cu2A O1A N1A 175.2(4) .
N21A Cu2A O1A N1A -105.9(12) .
O4 Cu2A O1A N1A 83.3(4) .
Cu2B Cu2A O1A N1A -95.5(4) .
Cu3B Cu2A O1A N1A 2.9(3) .
Cu3A Cu2A O1A N1A -43.4(4) .
Cu1A Cu2A O1A N1A -31.3(6) .
Cu1B Cu2A O1A N1A -143.8(5) .
O1A Cu2A O2A C2A 5.0(5) .
N11A Cu2A O2A C2A -169(4) .
N21A Cu2A O2A C2A 174.7(5) .
O4 Cu2A O2A C2A -98.1(5) .
Cu2B Cu2A O2A C2A 99.5(5) .
Cu3B Cu2A O2A C2A 1.3(4) .
Cu3A Cu2A O2A C2A 110.3(6) .
Cu1A Cu2A O2A C2A 173.6(5) .
Cu1B Cu2A O2A C2A 34.6(5) .
O2B Cu2B O1B N1B -3.6(4) .
N21B Cu2B O1B N1B -85.6(13) .
N11B Cu2B O1B N1B -176.9(4) .
O6 Cu2B O1B N1B 94.7(4) .
Cu2A Cu2B O1B N1B -84.4(4) .
Cu3A Cu2B O1B N1B 2.1(3) .
Cu1B Cu2B O1B N1B -15.4(6) .
Cu3B Cu2B O1B N1B -37.2(4) .
Cu1A Cu2B O1B N1B -142.5(5) .
O1B Cu2B O2B C2B 3.1(5) .
N21B Cu2B O2B C2B 172.7(5) .
N11B Cu2B O2B C2B 130.5(15) .
O6 Cu2B O2B C2B -98.6(5) .
Cu2A Cu2B O2B C2B 95.6(5) .
Cu3A Cu2B O2B C2B 0.3(4) .
Cu1B Cu2B O2B C2B 177.2(5) .
Cu3B Cu2B O2B C2B 107.6(5) .
Cu1A Cu2B O2B C2B 32.5(5) .
N31A Cu1A O8 Cl2 -33.1(4) .
N41A Cu1A O8 Cl2 64.1(4) .
N53A Cu1A O8 Cl2 143.8(4) .
N23A Cu1A O8 Cl2 -115.3(4) .
O3 Cu1A O8 Cl2 -160.8(4) .
Cu3A Cu1A O8 Cl2 168.0(4) .
Cu2A Cu1A O8 Cl2 -135.2(4) .
Cu2B Cu1A O8 Cl2 -147.9(4) .
Cu3B Cu1A O8 Cl2 -155.1(3) .
N31B Cu1B O10 Cl1 -37.5(4) .
N41B Cu1B O10 Cl1 61.1(4) .
N23B Cu1B O10 Cl1 -119.5(4) .
N53B Cu1B O10 Cl1 138.3(4) .
Cu2B Cu1B O10 Cl1 -141.6(3) .
Cu3B Cu1B O10 Cl1 158.2(4) .
Cu2A Cu1B O10 Cl1 -154.5(4) .
Cu3A Cu1B O10 Cl1 -164.0(3) .
O2A Cu2A N11A C16A 170(4) .
O1A Cu2A N11A C16A -4.1(6) .
N21A Cu2A N11A C16A -173.7(6) .
O4 Cu2A N11A C16A 99.0(6) .
Cu2B Cu2A N11A C16A -98.6(6) .
Cu3B Cu2A N11A C16A -0.1(7) .
Cu3A Cu2A N11A C16A -113.5(6) .
Cu1A Cu2A N11A C16A -173.1(5) .
Cu1B Cu2A N11A C16A -33.1(5) .
O2A Cu2A N11A C12A -8(4) .
O1A Cu2A N11A C12A 178.7(5) .
N21A Cu2A N11A C12A 9.0(5) .
O4 Cu2A N11A C12A -78.3(5) .
Cu2B Cu2A N11A C12A 84.2(5) .
Cu3B Cu2A N11A C12A -177.3(4) .
Cu3A Cu2A N11A C12A 69.3(6) .
Cu1A Cu2A N11A C12A 9.7(5) .
Cu1B Cu2A N11A C12A 149.6(5) .
O2A Cu2A N21A C22A -5.6(7) .
O1A Cu2A N21A C22A 95.1(13) .
N11A Cu2A N21A C22A 175.4(7) .
O4 Cu2A N21A C22A -93.9(6) .
Cu2B Cu2A N21A C22A 84.4(6) .
Cu3B Cu2A N21A C22A 8.3(10) .
Cu3A Cu2A N21A C22A 31.0(6) .
Cu1A Cu2A N21A C22A -2.9(4) .
Cu1B Cu2A N21A C22A 127.3(6) .
O2A Cu2A N21A C26A 166.6(5) .
O1A Cu2A N21A C26A -92.7(13) .
N11A Cu2A N21A C26A -12.4(5) .
O4 Cu2A N21A C26A 78.3(5) .
Cu2B Cu2A N21A C26A -103.5(5) .
Cu3B Cu2A N21A C26A -179.6(3) .
Cu3A Cu2A N21A C26A -156.8(5) .
Cu1A Cu2A N21A C26A 169.2(8) .
Cu1B Cu2A N21A C26A -60.5(6) .
O2A Cu2A N21A N51A -30.9(2) .
O1A Cu2A N21A N51A 69.8(12) .
N11A Cu2A N21A N51A 150.1(2) .
O4 Cu2A N21A N51A -119.25(18) .
Cu2B Cu2A N21A N51A 59.03(11) .
Cu3B Cu2A N21A N51A -17.1(5) .
Cu3A Cu2A N21A N51A 5.68(9) .
Cu1A Cu2A N21A N51A -28.3(3) .
Cu1B Cu2A N21A N51A 101.98(16) .
N31A Cu1A N23A C22A 167.3(8) .
N41A Cu1A N23A C22A 81.7(19) .
N53A Cu1A N23A C22A -21.9(8) .
O3 Cu1A N23A C22A 62.9(7) .
O8 Cu1A N23A C22A -102.6(7) .
Cu3A Cu1A N23A C22A -23.3(7) .
Cu2A Cu1A N23A C22A 4.3(5) .
Cu2B Cu1A N23A C22A -54.9(6) .
Cu3B Cu1A N23A C22A 5.1(6) .
N31A Cu1A N23A C24A -10.9(5) .
N41A Cu1A N23A C24A -96.5(17) .
N53A Cu1A N23A C24A 159.9(5) .
O3 Cu1A N23A C24A -115.3(5) .
O8 Cu1A N23A C24A 79.2(5) .
Cu3A Cu1A N23A C24A 158.5(5) .
Cu2A Cu1A N23A C24A -173.9(9) .
Cu2B Cu1A N23A C24A 126.8(6) .
Cu3B Cu1A N23A C24A -173.2(6) .
N41A Cu1A N31A C32A -176.0(6) .
N53A Cu1A N31A C32A -94.4(16) .
N23A Cu1A N31A C32A 12.6(5) .
O3 Cu1A N31A C32A 88.2(6) .
O8 Cu1A N31A C32A -75.6(6) .
Cu3A Cu1A N31A C32A -13.9(9) .
Cu2A Cu1A N31A C32A 18.7(6) .
Cu2B Cu1A N31A C32A -15.4(6) .
Cu3B Cu1A N31A C32A 26.2(6) .
N41A Cu1A N31A C34A -6.8(6) .
N53A Cu1A N31A C34A 74.8(17) .
N23A Cu1A N31A C34A -178.2(6) .
O3 Cu1A N31A C34A -102.6(6) .
O8 Cu1A N31A C34A 93.6(6) .
Cu3A Cu1A N31A C34A 155.3(4) .
Cu2A Cu1A N31A C34A -172.1(5) .
Cu2B Cu1A N31A C34A 153.8(5) .
Cu3B Cu1A N31A C34A -164.6(5) .
N31A Cu1A N41A C42A -170.3(6) .
N53A Cu1A N41A C42A 19.2(6) .
N23A Cu1A N41A C42A -85.8(18) .
O3 Cu1A N41A C42A -67.4(6) .
O8 Cu1A N41A C42A 98.6(6) .
Cu3A Cu1A N41A C42A 17.1(6) .
Cu2A Cu1A N41A C42A -27.6(9) .
Cu2B Cu1A N41A C42A 42.6(8) .
Cu3B Cu1A N41A C42A -18.0(7) .
N31A Cu1A N41A C44A -2.7(7) .
N53A Cu1A N41A C44A -173.2(7) .
N23A Cu1A N41A C44A 81.8(18) .
O3 Cu1A N41A C44A 100.2(6) .
O8 Cu1A N41A C44A -93.8(6) .
Cu3A Cu1A N41A C44A -175.3(6) .
Cu2A Cu1A N41A C44A 140.0(5) .
Cu2B Cu1A N41A C44A -149.8(5) .
Cu3B Cu1A N41A C44A 149.6(5) .
N31A Cu1A N53A C52A 85.2(17) .
N41A Cu1A N53A C52A 168.1(7) .
N23A Cu1A N53A C52A -20.3(7) .
O3 Cu1A N53A C52A -97.3(7) .
O8 Cu1A N53A C52A 66.2(7) .
Cu3A Cu1A N53A C52A -16.9(5) .
Cu2A Cu1A N53A C52A -29.4(7) .
Cu2B Cu1A N53A C52A 2.3(6) .
Cu3B Cu1A N53A C52A -39.8(6) .
N31A Cu1A N53A C54A -93.9(16) .
N41A Cu1A N53A C54A -11.0(5) .
N23A Cu1A N53A C54A 160.6(5) .
O3 Cu1A N53A C54A 83.5(5) .
O8 Cu1A N53A C54A -112.9(5) .
Cu3A Cu1A N53A C54A 164.0(8) .
Cu2A Cu1A N53A C54A 151.5(5) .
Cu2B Cu1A N53A C54A -176.8(6) .
Cu3B Cu1A N53A C54A 141.1(6) .
N1B Cu3A N51A C52A -23.3(6) .
N2B Cu3A N51A C52A 82.7(17) .
N61A Cu3A N51A C52A 169.1(6) .
Cl4 Cu3A N51A C52A 80.1(6) .
O5 Cu3A N51A C52A -114.1(6) .
Cu2B Cu3A N51A C52A -25.6(6) .
Cu2A Cu3A N51A C52A 12.2(6) .
Cu1A Cu3A N51A C52A 11.7(4) .
Cu3B Cu3A N51A C52A 33.2(7) .
Cu1B Cu3A N51A C52A -14.9(7) .
N1B Cu3A N51A C56A 177.2(5) .
N2B Cu3A N51A C56A -76.8(17) .
N61A Cu3A N51A C56A 9.7(5) .
Cl4 Cu3A N51A C56A -79.3(5) .
O5 Cu3A N51A C56A 86.5(5) .
Cu2B Cu3A N51A C56A 175.0(5) .
Cu2A Cu3A N51A C56A -147.2(5) .
Cu1A Cu3A N51A C56A -147.8(7) .
Cu3B Cu3A N51A C56A -126.2(5) .
Cu1B Cu3A N51A C56A -174.4(4) .
N1B Cu3A N51A N21A -30.1(2) .
N2B Cu3A N51A N21A 75.9(16) .
N61A Cu3A N51A N21A 162.4(2) .
Cl4 Cu3A N51A N21A 73.39(10) .
O5 Cu3A N51A N21A -120.79(16) .
Cu2B Cu3A N51A N21A -32.33(9) .
Cu2A Cu3A N51A N21A 5.47(8) .
Cu1A Cu3A N51A N21A 4.9(3) .
Cu3B Cu3A N51A N21A 26.47(19) .
Cu1B Cu3A N51A N21A -21.65(17) .
C22A N21A N51A C52A 30.5(9) .
C26A N21A N51A C52A -32.9(9) .
Cu2A N21A N51A C52A 172.8(7) .
C22A N21A N51A C56A -26.0(10) .
C26A N21A N51A C56A -89.4(10) .
Cu2A N21A N51A C56A 116.3(8) .
C22A N21A N51A Cu3A -158.8(7) .
C26A N21A N51A Cu3A 137.7(7) .
Cu2A N21A N51A Cu3A -16.6(3) .
N1B Cu3A N61A C62A -91.1(13) .
N51A Cu3A N61A C62A -1.3(5) .
N2B Cu3A N61A C62A 170.0(5) .
Cl4 Cu3A N61A C62A 77.7(5) .
O5 Cu3A N61A C62A -81.3(5) .
Cu2B Cu3A N61A C62A -71.2(9) .
Cu2A Cu3A N61A C62A 68.5(7) .
Cu1A Cu3A N61A C62A 9.5(6) .
Cu3B Cu3A N61A C62A 131.7(5) .
Cu1B Cu3A N61A C62A -172.4(4) .
N1B Cu3A N61A C66A 85.9(14) .
N51A Cu3A N61A C66A 175.6(6) .
N2B Cu3A N61A C66A -13.1(7) .
Cl4 Cu3A N61A C66A -105.4(6) .
O5 Cu3A N61A C66A 95.6(6) .
Cu2B Cu3A N61A C66A 105.7(8) .
Cu2A Cu3A N61A C66A -114.6(6) .
Cu1A Cu3A N61A C66A -173.6(6) .
Cu3B Cu3A N61A C66A -51.4(7) .
Cu1B Cu3A N61A C66A 4.5(9) .
O1B Cu2B N11B C16B -6.5(7) .
O2B Cu2B N11B C16B -133.0(14) .
N21B Cu2B N11B C16B -175.8(7) .
O6 Cu2B N11B C16B 95.4(6) .
Cu2A Cu2B N11B C16B -98.6(6) .
Cu3A Cu2B N11B C16B -6.9(7) .
Cu1B Cu2B N11B C16B -177.5(6) .
Cu3B Cu2B N11B C16B -113.8(6) .
Cu1A Cu2B N11B C16B -31.1(6) .
O1B Cu2B N11B C12B 172.3(5) .
O2B Cu2B N11B C12B 45.8(18) .
N21B Cu2B N11B C12B 3.0(5) .
O6 Cu2B N11B C12B -85.8(5) .
Cu2A Cu2B N11B C12B 80.2(5) .
Cu3A Cu2B N11B C12B 171.8(4) .
Cu1B Cu2B N11B C12B 1.3(5) .
Cu3B Cu2B N11B C12B 65.0(6) .
Cu1A Cu2B N11B C12B 147.7(5) .
O1B Cu2B N21B C22B 85.0(14) .
O2B Cu2B N21B C22B 3.7(6) .
N11B Cu2B N21B C22B 178.0(6) .
O6 Cu2B N21B C22B -95.3(6) .
Cu2A Cu2B N21B C22B 83.8(6) .
Cu3A Cu2B N21B C22B 18.2(9) .
Cu1B Cu2B N21B C22B -5.8(4) .
Cu3B Cu2B N21B C22B 35.5(6) .
Cu1A Cu2B N21B C22B 133.5(5) .
O1B Cu2B N21B C26B -100.3(13) .
O2B Cu2B N21B C26B 178.3(5) .
N11B Cu2B N21B C26B -7.3(5) .
O6 Cu2B N21B C26B 79.4(5) .
Cu2A Cu2B N21B C26B -101.6(5) .
Cu3A Cu2B N21B C26B -167.1(4) .
Cu1B Cu2B N21B C26B 168.9(8) .
Cu3B Cu2B N21B C26B -149.9(5) .
Cu1A Cu2B N21B C26B -51.9(6) .
O1B Cu2B N21B N51B 60.7(13) .
O2B Cu2B N21B N51B -20.7(2) .
N11B Cu2B N21B N51B 153.7(2) .
O6 Cu2B N21B N51B -119.62(18) .
Cu2A Cu2B N21B N51B 59.44(10) .
Cu3A Cu2B N21B N51B -6.1(4) .
Cu1B Cu2B N21B N51B -30.1(3) .
Cu3B Cu2B N21B N51B 11.15(8) .
Cu1A Cu2B N21B N51B 109.14(16) .
N31B Cu1B N23B C22B 164.5(7) .
N41B Cu1B N23B C22B 74.2(10) .
N53B Cu1B N23B C22B -24.7(7) .
O10 Cu1B N23B C22B -104.0(6) .
Cu2B Cu1B N23B C22B 6.8(4) .
Cu3B Cu1B N23B C22B -33.0(6) .
Cu2A Cu1B N23B C22B -53.8(6) .
Cu3A Cu1B N23B C22B 1.2(5) .
N31B Cu1B N23B C24B -8.2(5) .
N41B Cu1B N23B C24B -98.5(8) .
N53B Cu1B N23B C24B 162.6(5) .
O10 Cu1B N23B C24B 83.3(5) .
Cu2B Cu1B N23B C24B -165.8(8) .
Cu3B Cu1B N23B C24B 154.3(5) .
Cu2A Cu1B N23B C24B 133.5(6) .
Cu3A Cu1B N23B C24B -171.5(6) .
N41B Cu1B N31B C32B 172.9(6) .
N23B Cu1B N31B C32B 10.6(6) .
N53B Cu1B N31B C32B -97.5(16) .
O10 Cu1B N31B C32B -71.7(6) .
Cu2B Cu1B N31B C32B 19.7(6) .
Cu3B Cu1B N31B C32B -34.3(8) .
Cu2A Cu1B N31B C32B -15.0(6) .
Cu3A Cu1B N31B C32B 25.6(6) .
N41B Cu1B N31B C34B -8.0(6) .
N23B Cu1B N31B C34B -170.3(6) .
N53B Cu1B N31B C34B 81.6(17) .
O10 Cu1B N31B C34B 107.4(6) .
Cu2B Cu1B N31B C34B -161.2(6) .
Cu3B Cu1B N31B C34B 144.8(5) .
Cu2A Cu1B N31B C34B 164.0(5) .
Cu3A Cu1B N31B C34B -155.4(5) .
N31B Cu1B N41B C42B -178.3(6) .
N23B Cu1B N41B C42B -90.5(9) .
N53B Cu1B N41B C42B 11.3(6) .
O10 Cu1B N41B C42B 87.6(6) .
Cu2B Cu1B N41B C42B -49.2(8) .
Cu3B Cu1B N41B C42B 13.1(6) .
Cu2A Cu1B N41B C42B 15.7(8) .
Cu3A Cu1B N41B C42B -31.1(7) .
N31B Cu1B N41B C44B -6.4(7) .
N23B Cu1B N41B C44B 81.5(10) .
N53B Cu1B N41B C44B -176.8(7) .
O10 Cu1B N41B C44B -100.4(6) .
Cu2B Cu1B N41B C44B 122.8(6) .
Cu3B Cu1B N41B C44B -175.0(6) .
Cu2A Cu1B N41B C44B -172.4(5) .
Cu3A Cu1B N41B C44B 140.9(5) .
N31B Cu1B N53B C52B 80.5(17) .
N41B Cu1B N53B C52B 171.3(7) .
N23B Cu1B N53B C52B -26.2(7) .
O10 Cu1B N53B C52B 54.3(6) .
Cu2B Cu1B N53B C52B -38.5(6) .
Cu3B Cu1B N53B C52B -4.0(4) .
Cu2A Cu1B N53B C52B -6.2(6) .
Cu3A Cu1B N53B C52B -47.7(6) .
N31B Cu1B N53B C54B -97.3(16) .
N41B Cu1B N53B C54B -6.4(5) .
N23B Cu1B N53B C54B 156.1(5) .
O10 Cu1B N53B C54B -123.5(5) .
Cu2B Cu1B N53B C54B 143.7(5) .
Cu3B Cu1B N53B C54B 178.2(8) .
Cu2A Cu1B N53B C54B 176.1(5) .
Cu3A Cu1B N53B C54B 134.5(5) .
N1A Cu3B N51B C52B 2.6(6) .
N61B Cu3B N51B C52B 178.2(6) .
N2A Cu3B N51B C52B 96.3(8) .
O7 Cu3B N51B C52B -95.1(6) .
Cu2A Cu3B N51B C52B -1.4(6) .
Cu1B Cu3B N51B C52B 2.6(4) .
Cu2B Cu3B N51B C52B 29.8(6) .
Cu3A Cu3B N51B C52B 57.1(6) .
Cu1A Cu3B N51B C52B 18.1(6) .
N1A Cu3B N51B C56B -169.7(5) .
N61B Cu3B N51B C56B 5.8(5) .
N2A Cu3B N51B C56B -76.0(8) .
O7 Cu3B N51B C56B 92.5(5) .
Cu2A Cu3B N51B C56B -173.7(5) .
Cu1B Cu3B N51B C56B -169.7(8) .
Cu2B Cu3B N51B C56B -142.6(5) .
Cu3A Cu3B N51B C56B -115.2(5) .
Cu1A Cu3B N51B C56B -154.3(4) .
N1A Cu3B N51B N21B -16.3(2) .
N61B Cu3B N51B N21B 159.2(2) .
N2A Cu3B N51B N21B 77.4(6) .
O7 Cu3B N51B N21B -114.09(17) .
Cu2A Cu3B N51B N21B -20.32(11) .
Cu1B Cu3B N51B N21B -16.4(3) .
Cu2B Cu3B N51B N21B 10.80(8) .
Cu3A Cu3B N51B N21B 38.15(15) .
Cu1A Cu3B N51B N21B -0.87(17) .
C22B N21B N51B C52B 28.2(9) .
C26B N21B N51B C52B -35.7(10) .
Cu2B N21B N51B C52B 171.5(7) .
C22B N21B N51B C56B -37.7(9) .
C26B N21B N51B C56B -101.6(9) .
Cu2B N21B N51B C56B 105.6(6) .
C22B N21B N51B Cu3B -179.4(7) .
C26B N21B N51B Cu3B 116.7(7) .
Cu2B N21B N51B Cu3B -36.1(3) .
N1A Cu3B N61B C66B -101(3) .
N2A Cu3B N61B C66B -28.7(6) .
N51B Cu3B N61B C66B 174.6(6) .
O7 Cu3B N61B C66B 74.8(6) .
Cu2A Cu3B N61B C66B -180(100) .
Cu1B Cu3B N61B C66B 176.5(6) .
Cu2B Cu3B N61B C66B -128.5(5) .
Cu3A Cu3B N61B C66B -77.5(6) .
Cu1A Cu3B N61B C66B -53.4(9) .
N1A Cu3B N61B C62B 81(3) .
N2A Cu3B N61B C62B 153.5(5) .
N51B Cu3B N61B C62B -3.3(5) .
O7 Cu3B N61B C62B -103.1(5) .
Cu2A Cu3B N61B C62B 2(3) .
Cu1B Cu3B N61B C62B -1.4(5) .
Cu2B Cu3B N61B C62B 53.7(6) .
Cu3A Cu3B N61B C62B 104.6(5) .
Cu1A Cu3B N61B C62B 128.8(4) .
Cu2A O1A N1A C2A 3.0(7) .
Cu2A O1A N1A Cu3B -176.1(4) .
N61B Cu3B N1A C2A 70(3) .
N2A Cu3B N1A C2A -3.6(6) .
N51B Cu3B N1A C2A 152.9(6) .
O7 Cu3B N1A C2A -106.5(6) .
Cu2A Cu3B N1A C2A -164(2) .
Cu1B Cu3B N1A C2A 152.9(6) .
Cu2B Cu3B N1A C2A 99.6(7) .
Cu3A Cu3B N1A C2A 44.5(5) .
Cu1A Cu3B N1A C2A 13.4(4) .
N61B Cu3B N1A O1A -111(3) .
N2A Cu3B N1A O1A 175.5(6) .
N51B Cu3B N1A O1A -28.0(6) .
O7 Cu3B N1A O1A 72.5(6) .
Cu2A Cu3B N1A O1A 15.3(14) .
Cu1B Cu3B N1A O1A -28.0(5) .
Cu2B Cu3B N1A O1A -81.3(6) .
Cu3A Cu3B N1A O1A -136.5(6) .
Cu1A Cu3B N1A O1A -167.6(10) .
N1A Cu3B N2A C3A 3.4(5) .
N61B Cu3B N2A C3A -172.3(5) .
N51B Cu3B N2A C3A -93.6(8) .
O7 Cu3B N2A C3A 98.0(5) .
Cu2A Cu3B N2A C3A 5.4(5) .
Cu1B Cu3B N2A C3A -43.3(7) .
Cu2B Cu3B N2A C3A -29.5(5) .
Cu3A Cu3B N2A C3A -45.4(4) .
Cu1A Cu3B N2A C3A -3.6(4) .
Cu2B O1B N1B C2B 3.4(7) .
Cu2B O1B N1B Cu3A -177.2(4) .
N51A Cu3A N1B C2B 167.0(6) .
N2B Cu3A N1B C2B -4.7(6) .
N61A Cu3A N1B C2B -105.2(13) .
Cl4 Cu3A N1B C2B 86.4(6) .
O5 Cu3A N1B C2B -114.7(6) .
Cu2B Cu3A N1B C2B -170(2) .
Cu2A Cu3A N1B C2B 89.0(6) .
Cu1A Cu3A N1B C2B 151.0(6) .
Cu3B Cu3A N1B C2B 37.8(5) .
Cu1B Cu3A N1B C2B 4.8(4) .
N51A Cu3A N1B O1B -12.4(6) .
N2B Cu3A N1B O1B 176.0(6) .
N61A Cu3A N1B O1B 75.5(14) .
Cl4 Cu3A N1B O1B -93.0(6) .
O5 Cu3A N1B O1B 66.0(6) .
Cu2B Cu3A N1B O1B 10.7(14) .
Cu2A Cu3A N1B O1B -90.3(6) .
Cu1A Cu3A N1B O1B -28.3(5) .
Cu3B Cu3A N1B O1B -141.5(6) .
Cu1B Cu3A N1B O1B -174.5(9) .
N1B Cu3A N2B C3B 6.7(5) .
N51A Cu3A N2B C3B -100.4(16) .
N61A Cu3A N2B C3B 174.5(5) .
Cl4 Cu3A N2B C3B -97.9(5) .
O5 Cu3A N2B C3B 97.1(5) .
Cu2B Cu3A N2B C3B 8.2(5) .
Cu2A Cu3A N2B C3B -29.7(5) .
Cu1A Cu3A N2B C3B -43.1(7) .
Cu3B Cu3A N2B C3B -45.1(4) .
Cu1B Cu3A N2B C3B 2.3(4) .
C12A N11A C16A C15A -1.9(11) .
Cu2A N11A C16A C15A -179.1(5) .
N11A C16A C15A C14A 2.5(12) .
C16A C15A C14A C13A -0.7(12) .
C15A C14A C13A C12A -1.5(12) .
C16A N11A C12A C13A -0.4(10) .
Cu2A N11A C12A C13A 177.0(6) .
C16A N11A C12A C26A 178.1(6) .
Cu2A N11A C12A C26A -4.4(8) .
C14A C13A C12A N11A 2.2(11) .
C14A C13A C12A C26A -176.3(7) .
C22A N21A C26A C25A 3.9(11) .
Cu2A N21A C26A C25A -168.9(6) .
N51A N21A C26A C25A 38.9(11) .
C22A N21A C26A C12A -173.9(7) .
Cu2A N21A C26A C12A 13.3(8) .
N51A N21A C26A C12A -138.9(6) .
N11A C12A C26A N21A -5.9(9) .
C13A C12A C26A N21A 172.6(7) .
N11A C12A C26A C25A 176.4(7) .
C13A C12A C26A C25A -5.0(12) .
N21A C26A C25A C24A -4.1(11) .
C12A C26A C25A C24A 173.4(7) .
C26A C25A C24A N23A 0.1(11) .
C26A C25A C24A C32A 174.2(7) .
C22A N23A C24A C25A 4.1(11) .
Cu1A N23A C24A C25A -177.4(6) .
C22A N23A C24A C32A -170.5(7) .
Cu1A N23A C24A C32A 8.0(8) .
C24A N23A C22A N21A -4.3(11) .
Cu1A N23A C22A N21A 177.5(5) .
C26A N21A C22A N23A 0.4(11) .
Cu2A N21A C22A N23A 172.2(6) .
N51A N21A C22A N23A -139.4(12) .
C34A N31A C32A O33A -1.1(12) .
Cu1A N31A C32A O33A 168.5(6) .
C34A N31A C32A C24A 179.0(6) .
Cu1A N31A C32A C24A -11.4(8) .
C25A C24A C32A O33A 7.1(11) .
N23A C24A C32A O33A -178.5(6) .
C25A C24A C32A N31A -173.0(7) .
N23A C24A C32A N31A 1.4(10) .
C32A N31A C34A C1A -149.7(7) .
Cu1A N31A C34A C1A 41.3(8) .
N31A C34A C1A C44A -72.7(8) .
C42A N41A C44A C1A 143.5(7) .
Cu1A N41A C44A C1A -23.7(9) .
C34A C1A C44A N41A 62.8(9) .
C44A N41A C42A O43A -7.4(12) .
Cu1A N41A C42A O43A 161.1(7) .
C44A N41A C42A C54A 169.2(7) .
Cu1A N41A C42A C54A -22.3(8) .
C52A N53A C54A C55A 1.1(11) .
Cu1A N53A C54A C55A -179.7(6) .
C52A N53A C54A C42A -176.9(7) .
Cu1A N53A C54A C42A 2.3(8) .
O43A C42A C54A N53A -170.3(7) .
N41A C42A C54A N53A 12.8(10) .
O43A C42A C54A C55A 11.8(12) .
N41A C42A C54A C55A -165.1(7) .
N53A C54A C55A C56A 0.9(11) .
C42A C54A C55A C56A 178.8(7) .
C52A N51A C56A C55A 0.0(11) .
Cu3A N51A C56A C55A 160.8(6) .
N21A N51A C56A C55A 34.1(12) .
C52A N51A C56A C62A -176.5(7) .
Cu3A N51A C56A C62A -15.7(8) .
N21A N51A C56A C62A -142.4(6) .
C54A C55A C56A N51A -1.5(11) .
C54A C55A C56A C62A 174.6(7) .
C56A N51A C52A N53A 2.3(12) .
Cu3A N51A C52A N53A -156.3(6) .
N21A N51A C52A N53A -144.9(12) .
C54A N53A C52A N51A -2.8(12) .
Cu1A N53A C52A N51A 178.1(6) .
C66A N61A C62A C63A -3.9(12) .
Cu3A N61A C62A C63A 173.2(6) .
C66A N61A C62A C56A 176.3(6) .
Cu3A N61A C62A C56A -6.5(8) .
N51A C56A C62A N61A 14.8(10) .
C55A C56A C62A N61A -161.5(7) .
N51A C56A C62A C63A -164.9(8) .
C55A C56A C62A C63A 18.8(12) .
N61A C62A C63A C64A 4.5(13) .
C56A C62A C63A C64A -175.8(8) .
C62A C63A C64A C65A -2.7(13) .
C63A C64A C65A C66A 0.4(14) .
C62A N61A C66A C65A 1.5(11) .
Cu3A N61A C66A C65A -175.3(6) .
C64A C65A C66A N61A 0.2(13) .
Cu3A N2B C3B C2B -7.7(8) .
Cu2B O2B C2B N1B -2.1(9) .
Cu2B O2B C2B C3B 176.3(5) .
O1B N1B C2B O2B -0.8(10) .
Cu3A N1B C2B O2B 179.7(6) .
O1B N1B C2B C3B -179.3(6) .
Cu3A N1B C2B C3B 1.3(9) .
N2B C3B C2B O2B -174.0(6) .
N2B C3B C2B N1B 4.5(10) .
C12B N11B C16B C15B -3.4(11) .
Cu2B N11B C16B C15B 175.3(6) .
N11B C16B C15B C14B 0.5(12) .
C16B C15B C14B C13B 2.9(12) .
C15B C14B C13B C12B -3.3(12) .
C16B N11B C12B C13B 3.0(11) .
Cu2B N11B C12B C13B -175.9(6) .
C16B N11B C12B C26B -179.8(6) .
Cu2B N11B C12B C26B 1.3(8) .
C14B C13B C12B N11B 0.3(12) .
C14B C13B C12B C26B -176.5(7) .
C22B N21B C26B C25B 6.5(10) .
Cu2B N21B C26B C25B -168.5(6) .
N51B N21B C26B C25B 41.8(11) .
C22B N21B C26B C12B -175.1(6) .
Cu2B N21B C26B C12B 9.9(8) .
N51B N21B C26B C12B -139.8(5) .
N11B C12B C26B N21B -7.2(9) .
C13B C12B C26B N21B 169.9(7) .
N11B C12B C26B C25B 171.1(7) .
C13B C12B C26B C25B -11.8(12) .
N21B C26B C25B C24B -3.4(11) .
C12B C26B C25B C24B 178.4(7) .
C22B N23B C24B C25B 7.6(11) .
Cu1B N23B C24B C25B -178.7(6) .
C22B N23B C24B C32B -168.5(6) .
Cu1B N23B C24B C32B 5.2(8) .
C26B C25B C24B N23B -3.8(11) .
C26B C25B C24B C32B 172.0(7) .
C26B N21B C22B N23B -2.5(11) .
Cu2B N21B C22B N23B 172.0(5) .
N51B N21B C22B N23B -141.9(11) .
C24B N23B C22B N21B -4.5(11) .
Cu1B N23B C22B N21B -176.8(5) .
C34B N31B C32B O33B -6.3(12) .
Cu1B N31B C32B O33B 172.8(6) .
C34B N31B C32B C24B 170.7(6) .
Cu1B N31B C32B C24B -10.3(8) .
N23B C24B C32B O33B -179.8(6) .
C25B C24B C32B O33B 4.2(11) .
N23B C24B C32B N31B 2.9(9) .
C25B C24B C32B N31B -173.1(7) .
C32B N31B C34B C1B -136.7(8) .
Cu1B N31B C34B C1B 44.2(10) .
N31B C34B C1B C44B -76.2(11) .
C42B N41B C44B C1B 155.4(8) .
Cu1B N41B C44B C1B -16.4(10) .
C34B C1B C44B N41B 62.3(11) .
C44B N41B C42B O43B -5.2(14) .
Cu1B N41B C42B O43B 167.3(8) .
C44B N41B C42B C54B 174.3(7) .
Cu1B N41B C42B C54B -13.1(9) .
C52B N53B C54B C55B 1.4(11) .
Cu1B N53B C54B C55B 179.5(6) .
C52B N53B C54B C42B -176.7(6) .
Cu1B N53B C54B C42B 1.4(8) .
O43B C42B C54B N53B -173.0(8) .
N41B C42B C54B N53B 7.4(10) .
O43B C42B C54B C55B 8.9(12) .
N41B C42B C54B C55B -170.7(7) .
N53B C54B C55B C56B -1.7(11) .
C42B C54B C55B C56B 176.2(7) .
C52B N51B C56B C55B 0.2(10) .
Cu3B N51B C56B C55B 173.3(5) .
N21B N51B C56B C55B 35.7(10) .
C52B N51B C56B C62B 179.7(6) .
Cu3B N51B C56B C62B -7.3(8) .
N21B N51B C56B C62B -144.9(5) .
C54B C55B C56B N51B 0.9(11) .
C54B C55B C56B C62B -178.5(7) .
C54B N53B C52B N51B -0.2(10) .
Cu1B N53B C52B N51B -177.8(5) .
C56B N51B C52B N53B -0.6(10) .
Cu3B N51B C52B N53B -172.7(5) .
N21B N51B C52B N53B -137.6(11) .
C66B N61B C62B C63B 2.6(10) .
Cu3B N61B C62B C63B -179.3(6) .
C66B N61B C62B C56B -177.7(6) .
Cu3B N61B C62B C56B 0.4(8) .
N51B C56B C62B N61B 4.6(9) .
C55B C56B C62B N61B -176.0(7) .
N51B C56B C62B C63B -175.7(7) .
C55B C56B C62B C63B 3.7(11) .
N61B C62B C63B C64B -1.8(11) .
C56B C62B C63B C64B 178.6(7) .
C62B C63B C64B C65B 0.0(11) .
C63B C64B C65B C66B 0.8(12) .
C62B N61B C66B C65B -1.8(11) .
Cu3B N61B C66B C65B -179.6(5) .
C64B C65B C66B N61B 0.1(12) .
Cu3B N2A C3A C2A -2.9(8) .
Cu2A O2A C2A N1A -5.0(10) .
Cu2A O2A C2A C3A 172.8(6) .
O1A N1A C2A O2A 1.4(11) .
Cu3B N1A C2A O2A -179.4(6) .
O1A N1A C2A C3A -176.5(6) .
Cu3B N1A C2A C3A 2.7(9) .
N2A C3A C2A O2A -177.7(7) .
N2A C3A C2A N1A 0.3(10) .
Cu1B O10 Cl1 O13 -165.2(4) .
Cu1B O10 Cl1 O11 -45.7(5) .
Cu1B O10 Cl1 O12 73.6(4) .
Cu1A O8 Cl2 O9 49.6(5) 2
Cu1A O8 Cl2 O9 167.7(4) .
Cu1A O8 Cl2 O8 -69.9(3) 2
N1B Cu3A Cl4 Cl5 72.0(7) .
N51A Cu3A Cl4 Cl5 -24.3(6) .
N2B Cu3A Cl4 Cl5 156.1(7) .
N61A Cu3A Cl4 Cl5 -105.5(7) .
O5 Cu3A Cl4 Cl5 -56.0(7) .
Cu2B Cu3A Cl4 Cl5 66.2(6) .
Cu2A Cu3A Cl4 Cl5 70.3(6) .
Cu1A Cu3A Cl4 Cl5 3.1(6) .
Cu3B Cu3A Cl4 Cl5 116.4(6) .
Cu1B Cu3A Cl4 Cl5 96.1(6) .
Cu3A Cl4 Cl5 O55 116(12) .
Cu3A Cl4 Cl5 O53 -136.3(17) .
Cu3A Cl4 Cl5 O52 -25.0(16) .
Cu3A Cl4 Cl5 O54 96(2) .
Cu3A Cl4 Cl5 O11W 65.8(10) .
O54 O11W Cl5 O55 73(5) .
O54 O11W Cl5 O53 -71(4) .
O54 O11W Cl5 O52 -177(4) .
O54 O11W Cl5 Cl4 85(4) .
O55 Cl5 O53 O10W 109(8) 1_565
O52 Cl5 O53 O10W -14(8) 1_565
O54 Cl5 O53 O10W -136(7) 1_565
Cl4 Cl5 O53 O10W 93(7) 1_565
O11W Cl5 O53 O10W -109(7) 1_565
O55 Cl5 O54 O11W -115(5) .
O53 Cl5 O54 O11W 121(4) .
O52 Cl5 O54 O11W 3(5) .
Cl4 Cl5 O54 O11W -110(3) .
